data_1567145
loop_
_publ_author_name
'Das, Anish Kumar'
'Biswas, Sourav'
'Manna, Surya Sekhar'
'Pathak, Biswarup'
'Mandal, Sukhendu'

_publ_section_title
;
 An atomically precise silver nanocluster for artificial light-harvesting
 system through supramolecular functionalization.
;
_journal_issue 28
_journal_name_full 'Chemical science'
_journal_page_first 8355
_journal_page_last 8364
_journal_paper_doi 10.1039/d2sc02786k
_journal_volume 13
_journal_year 2022
_chemical_formula_sum 'C102 H148 Ag16 Cl F15 N4 O16 S9'
_chemical_formula_weight 4021.15
_space_group_crystal_system triclinic
_space_group_IT_number 2
_space_group_name_Hall '-P 1'
_space_group_name_H-M_alt 'P -1'
_atom_sites_solution_hydrogens geom
_audit_creation_method SHELXL-2018/3
_audit_update_record
;
2022-04-29 deposited with the CCDC.	2022-06-20 downloaded from the CCDC.
;
_cell_angle_alpha 94.002(2)
_cell_angle_beta 97.603(3)
_cell_angle_gamma 119.287(2)
_cell_formula_units_Z 2
_cell_length_a 17.2901(12)
_cell_length_b 17.3047(11)
_cell_length_c 29.001(2)
_cell_measurement_reflns_used 241695
_cell_measurement_temperature 150(2)
_cell_measurement_theta_max 28.633
_cell_measurement_theta_min 2.152
_cell_volume 7410.1(9)
_computing_cell_refinement 'Bruker SAINT'
_computing_data_collection 'Bruker SAINT'
_computing_data_reduction 'Bruker APEX2'
_computing_molecular_graphics 'Mercury (Macrae <I>et al. </I>, 2008)'
_computing_publication_material 'WINZX (Farrugia, 2014) and PLATON(Spek, 2009)'
_computing_structure_refinement 'SHELXL-2018/3 (Sheldrick, 2018)'
_computing_structure_solution 'SHELXT 2018/2 (Sheldrick, 2018)'
_diffrn_ambient_temperature 150(2)
_diffrn_measured_fraction_theta_full 0.992
_diffrn_measured_fraction_theta_max 0.977
_diffrn_measurement_device_type 'Bruker APEX-II CCD'
_diffrn_measurement_method '\f and \w scans'
_diffrn_radiation_type MoK\a
_diffrn_radiation_wavelength 0.71073
_diffrn_reflns_av_R_equivalents 0.1401
_diffrn_reflns_av_unetI/netI 0.1108
_diffrn_reflns_Laue_measured_fraction_full 0.992
_diffrn_reflns_Laue_measured_fraction_max 0.977
_diffrn_reflns_limit_h_max 23
_diffrn_reflns_limit_h_min -23
_diffrn_reflns_limit_k_max 23
_diffrn_reflns_limit_k_min -23
_diffrn_reflns_limit_l_max 38
_diffrn_reflns_limit_l_min -38
_diffrn_reflns_number 241695
_diffrn_reflns_point_group_measured_fraction_full 0.992
_diffrn_reflns_point_group_measured_fraction_max 0.977
_diffrn_reflns_theta_full 25.242
_diffrn_reflns_theta_max 28.633
_diffrn_reflns_theta_min 2.152
_exptl_absorpt_coefficient_mu 2.274
_exptl_absorpt_correction_type none
_exptl_crystal_colour colorless
_exptl_crystal_density_diffrn 1.802
_exptl_crystal_description block
_exptl_crystal_F_000 3928
_exptl_crystal_size_max 0.096
_exptl_crystal_size_mid 0.075
_exptl_crystal_size_min 0.045
_refine_diff_density_max 3.157
_refine_diff_density_min -1.913
_refine_diff_density_rms 0.262
_refine_ls_extinction_method none
_refine_ls_goodness_of_fit_ref 1.018
_refine_ls_hydrogen_treatment constr
_refine_ls_matrix_type full
_refine_ls_number_parameters 1485
_refine_ls_number_reflns 37175
_refine_ls_number_restraints 127
_refine_ls_restrained_S_all 1.018
_refine_ls_R_factor_all 0.2174
_refine_ls_R_factor_gt 0.1059
_refine_ls_shift/su_max 0.000
_refine_ls_shift/su_mean 0.001
_refine_ls_structure_factor_coef Fsqd
_refine_ls_weighting_details 'w=1/[\s^2^(Fo^2^)+(0.1456P)^2^+105.2460P] where P=(Fo^2^+2Fc^2^)/3'
_refine_ls_weighting_scheme calc
_refine_ls_wR_factor_gt 0.2692
_refine_ls_wR_factor_ref 0.3334
_reflns_Friedel_coverage 0.000
_reflns_number_gt 16862
_reflns_number_total 37175
_reflns_threshold_expression 'I > 2\s(I)'
_cod_data_source_file d2sc02786k2.cif
_cod_data_source_block shelx
_cod_depositor_comments 'Adding full bibliography for 1567145.cif.'
_cod_original_cell_volume 7410.2(9)
_cod_database_code 1567145
_shelx_shelxl_version_number 2018/3
_shelx_space_group_comment
;
The symmetry employed for this shelxl refinement is uniquely defined
by the following loop, which should always be used as a source of
symmetry information in preference to the above space-group names.
They are only intended as comments.
;
_shelx_estimated_absorpt_t_min 0.811
_shelx_estimated_absorpt_t_max 0.905

loop_
_space_group_symop_operation_xyz
'x, y, z'
'-x, -y, -z'

loop_
_atom_site_label
_atom_site_type_symbol
_atom_site_fract_x
_atom_site_fract_y
_atom_site_fract_z
_atom_site_U_iso_or_equiv
_atom_site_adp_type
_atom_site_occupancy
_atom_site_site_symmetry_order
_atom_site_calc_flag
_atom_site_refinement_flags_posn
_atom_site_refinement_flags_adp
_atom_site_refinement_flags_occupancy
_atom_site_disorder_assembly
_atom_site_disorder_group
Ag01 Ag 0.24067(8) 0.24234(8) 0.68737(4) 0.0372(3) Uani 1 1 d . . . . .
Ag02 Ag 0.39150(8) 0.41007(8) 0.74987(4) 0.0382(3) Uani 1 1 d . . . . .
Ag03 Ag 0.18776(8) 0.35123(8) 0.75140(4) 0.0373(3) Uani 1 1 d . . . . .
Ag04 Ag 0.34902(8) 0.14738(8) 0.66816(4) 0.0398(3) Uani 1 1 d . . . . .
Ag05 Ag 0.16877(8) -0.03234(9) 0.69188(4) 0.0431(3) Uani 1 1 d . . . . .
Ag06 Ag 0.29061(9) -0.07947(8) 0.75697(4) 0.0425(3) Uani 1 1 d . . . . .
Ag07 Ag 0.46664(8) 0.09310(8) 0.74587(4) 0.0412(3) Uani 1 1 d . . . . .
Ag08 Ag 0.01167(9) 0.17541(9) 0.76044(5) 0.0470(3) Uani 1 1 d . . . . .
Ag09 Ag 1.34138(9) 1.08868(9) 0.81801(5) 0.0476(3) Uani 1 1 d . . . . .
Ag0A Ag 1.39918(10) 1.29142(9) 0.82078(6) 0.0557(4) Uani 1 1 d . . . . .
Ag0B Ag 1.18151(9) 1.21358(9) 0.82422(6) 0.0560(4) Uani 1 1 d . . . . .
Ag0C Ag 0.04751(10) 0.05574(8) 0.68678(5) 0.0556(4) Uani 1 1 d . . . . .
Ag0D Ag 1.07186(11) 0.84256(10) 0.76165(5) 0.0593(4) Uani 1 1 d . . . . .
Ag0E Ag 0.52163(10) 0.29455(11) 0.73769(5) 0.0624(4) Uani 1 1 d . . . . .
Ag0F Ag 1.13469(11) 1.02281(11) 0.83595(6) 0.0605(4) Uani 1 1 d . . . . .
S0I S 0.3208(2) 0.0006(2) 0.68635(12) 0.0296(7) Uani 1 1 d . . . . .
Cl0J Cl 1.2310(2) 1.1287(2) 0.75462(11) 0.0305(7) Uani 1 1 d . . . . .
S0K S 0.4013(2) 0.3077(2) 0.68629(12) 0.0292(7) Uani 1 1 d . . . . .
S0L S 1.0313(2) 1.0797(2) 0.81871(13) 0.0322(8) Uani 1 1 d D . . . .
S0M S 0.0882(2) 0.2102(2) 0.69048(12) 0.0291(7) Uani 1 1 d . . . . .
S0N S 0.0111(2) -0.0936(2) 0.70010(12) 0.0292(7) Uani 1 1 d . . . . .
S0O S 1.3056(2) 1.3594(2) 0.81640(12) 0.0281(7) Uani 1 1 d . . . . .
S0P S 1.2137(3) 0.9421(3) 0.82207(14) 0.0395(9) Uani 1 1 d . . . . .
S0Q S 1.4820(3) 1.2161(3) 0.80704(13) 0.0351(8) Uani 1 1 d . . . . .
F00R F 0.4874(9) -0.1716(9) 0.8431(6) 0.098(5) Uani 1 1 d . . . . .
O00S O 0.5198(8) 0.0115(8) 0.7892(4) 0.053(3) Uani 1 1 d . . . . .
O00T O 0.2340(9) 0.4722(7) 0.7088(5) 0.056(3) Uani 1 1 d . . . . .
O00U O 0.3951(10) -0.1144(9) 0.7933(5) 0.060(3) Uani 1 1 d . . . . .
F00V F 0.6085(10) -0.0688(10) 0.8259(6) 0.105(5) Uani 1 1 d . . . . .
O00W O 0.7902(8) 0.8302(10) 0.7556(6) 0.087(5) Uani 1 1 d D . . . .
O00X O 0.3819(8) 0.5250(7) 0.7172(4) 0.051(3) Uani 1 1 d . . . . .
O00Y O 0.1026(9) 0.4006(8) 0.7899(5) 0.057(3) Uani 1 1 d . . . . .
O00Z O 0.2720(8) 0.1070(8) 0.5840(4) 0.053(3) Uani 1 1 d . . . . .
N010 N -0.2783(11) 0.0192(13) 0.7213(6) 0.068(5) Uani 1 1 d . . . . .
O011 O 0.5770(10) 0.1397(10) 0.6976(5) 0.072(4) Uani 1 1 d . . . . .
N012 N 0.6429(10) 0.7509(10) 0.7561(6) 0.059(4) Uani 1 1 d . . . . .
C013 C 0.4340(10) 0.3632(9) 0.6339(5) 0.030(3) Uani 1 1 d . . . . .
O014 O -0.1371(9) 0.0464(12) 0.7164(6) 0.091(5) Uani 1 1 d . . . . .
C015 C 0.9805(9) 1.0852(11) 0.8691(5) 0.034(3) Uani 1 1 d . . . . .
C016 C 0.3277(11) -0.0672(11) 0.6372(5) 0.037(4) Uani 1 1 d . . . . .
O017 O 0.1618(10) 0.0755(11) 0.6245(4) 0.074(4) Uani 1 1 d . . . . .
C018 C 0.5309(13) 0.5083(11) 0.6082(6) 0.050(5) Uani 1 1 d . . . . .
H018 H 0.576734 0.571525 0.618911 0.060 Uiso 1 1 calc R U . . .
F019 F 0.5460(13) -0.0385(12) 0.8821(5) 0.119(6) Uani 1 1 d . . . . .
C01B C 0.5684(11) 0.4633(11) 0.5786(6) 0.049(4) Uani 1 1 d . . . . .
H01A H 0.622098 0.468219 0.597114 0.059 Uiso 1 1 calc R U . . .
H01B H 0.585314 0.493231 0.551509 0.059 Uiso 1 1 calc R U . . .
C01C C 0.8864(10) 1.0707(12) 0.8509(5) 0.042(4) Uani 1 1 d . . . . .
H01N H 0.849059 1.011713 0.832028 0.050 Uiso 1 1 calc R U . . .
H01O H 0.891378 1.114952 0.830861 0.050 Uiso 1 1 calc R U . . .
C01D C 0.9717(14) 1.0131(13) 0.8979(6) 0.053(5) Uani 1 1 d . . . . .
H01P H 1.030841 1.020676 0.908831 0.064 Uiso 1 1 calc R U . . .
H01Q H 0.934173 0.954622 0.878650 0.064 Uiso 1 1 calc R U . . .
C01E C -0.0401(10) 0.1504(9) 0.6098(5) 0.035(3) Uani 1 1 d . . . . .
H01C H -0.084701 0.114928 0.627999 0.042 Uiso 1 1 calc R U . . .
H01D H -0.014182 0.115751 0.598516 0.042 Uiso 1 1 calc R U . . .
C01F C 0.0337(9) 0.2380(9) 0.6402(5) 0.028(3) Uani 1 1 d . . . . .
O01G O 0.6141(13) 0.2808(13) 0.6925(7) 0.101(6) Uani 1 1 d . . . . .
C01H C 0.3102(12) 0.5225(10) 0.7032(6) 0.039(4) Uani 1 1 d . . . . .
C01I C -0.0043(10) 0.2931(11) 0.6589(5) 0.035(3) Uani 1 1 d . . . . .
H01E H 0.043801 0.348257 0.678149 0.042 Uiso 1 1 calc R U . . .
H01F H -0.047760 0.259896 0.678140 0.042 Uiso 1 1 calc R U . . .
O01J O -0.0203(10) 0.2757(10) 0.7966(6) 0.079(4) Uani 1 1 d . . . . .
C01K C 0.3668(14) -0.1243(13) 0.6586(6) 0.050(4) Uani 1 1 d . . . . .
H01G H 0.328310 -0.162224 0.678616 0.060 Uiso 1 1 calc R U . . .
H01H H 0.426846 -0.085390 0.677243 0.060 Uiso 1 1 calc R U . . .
C01L C -0.0692(9) -0.1759(9) 0.6494(5) 0.028(3) Uani 1 1 d . . . . .
C01M C 0.0576(12) 0.3112(11) 0.5702(6) 0.046(4) Uani 1 1 d . . . . .
H01M H 0.102584 0.345529 0.551382 0.055 Uiso 1 1 calc R U . . .
C01N C 0.3856(13) -0.0053(13) 0.6057(6) 0.054(5) Uani 1 1 d . . . . .
H01I H 0.445642 0.036591 0.623520 0.065 Uiso 1 1 calc R U . . .
H01J H 0.358821 0.028643 0.593205 0.065 Uiso 1 1 calc R U . . .
C01O C 1.0414(12) 1.1778(11) 0.9011(6) 0.044(4) Uani 1 1 d . . . . .
H01R H 1.099580 1.184500 0.913738 0.053 Uiso 1 1 calc R U . . .
H01S H 1.051417 1.225703 0.882920 0.053 Uiso 1 1 calc R U . . .
N01P N 0.6254(13) 0.8757(12) 0.5515(7) 0.074(5) Uani 1 1 d . . . . .
C01Q C 1.2359(14) 0.8986(13) 0.8752(6) 0.052(5) Uani 1 1 d . . . . .
F01R F 0.3946(11) 0.6398(11) 0.6602(8) 0.139(8) Uani 1 1 d . . . . .
C01S C 1.5781(10) 1.2492(11) 0.8554(5) 0.039(4) Uani 1 1 d . . . . .
C01T C 0.4976(11) 0.3642(10) 0.5620(5) 0.041(4) Uani 1 1 d . . . . .
H01T H 0.522333 0.335409 0.543268 0.049 Uiso 1 1 calc R U . . .
C01U C -0.2063(13) -0.3279(12) 0.6232(6) 0.057(5) Uani 1 1 d . . . . .
H01U H -0.251382 -0.381434 0.633940 0.068 Uiso 1 1 calc R U . . .
C01V C -0.1414(12) -0.2592(10) 0.6673(5) 0.044(4) Uani 1 1 d . . . . .
H01K H -0.112572 -0.285110 0.686516 0.053 Uiso 1 1 calc R U . . .
H01L H -0.174526 -0.242094 0.686126 0.053 Uiso 1 1 calc R U . . .
C01W C 0.3705(17) -0.1835(14) 0.6158(7) 0.065(6) Uani 1 1 d . . . . .
H01W H 0.395416 -0.220052 0.627617 0.079 Uiso 1 1 calc R U . . .
C01X C 0.3910(15) -0.0639(14) 0.5650(6) 0.058(5) Uani 1 1 d . . . . .
H01X H 0.428696 -0.024841 0.544607 0.070 Uiso 1 1 calc R U . . .
C01Y C 0.9008(14) 1.1699(15) 0.9228(6) 0.058(5) Uani 1 1 d . . . . .
H01V H 0.873209 1.174470 0.949173 0.070 Uiso 1 1 calc R U . . .
H01Y H 0.906823 1.216666 0.904486 0.070 Uiso 1 1 calc R U . . .
C020 C 0.5046(11) 0.4596(10) 0.6513(5) 0.036(3) Uani 1 1 d . . . . .
H02A H 0.557364 0.463230 0.670133 0.044 Uiso 1 1 calc R U . . .
H02B H 0.481157 0.487869 0.670869 0.044 Uiso 1 1 calc R U . . .
C021 C 1.5507(12) 1.1815(13) 0.8896(5) 0.045(4) Uani 1 1 d . . . . .
H1 H 1.500386 1.178566 0.902277 0.055 Uiso 1 1 calc R U . . .
H H 1.531451 1.122423 0.873041 0.055 Uiso 1 1 calc R U . . .
O022 O 0.1639(11) -0.2302(8) 0.7166(6) 0.090(5) Uani 1 1 d . . . . .
C023 C 0.8407(14) 1.0787(16) 0.8924(7) 0.064(6) Uani 1 1 d . . . . .
H023 H 0.780961 1.070312 0.880433 0.077 Uiso 1 1 calc R U . . .
C024 C 0.1053(10) 0.2906(10) 0.6116(6) 0.039(4) Uani 1 1 d . . . . .
H02C H 0.130551 0.255316 0.600346 0.046 Uiso 1 1 calc R U . . .
H02D H 0.153832 0.345772 0.630683 0.046 Uiso 1 1 calc R U . . .
C025 C 1.2200(13) 0.8049(12) 0.8604(7) 0.060(5) Uani 1 1 d . . . . .
H2 H 1.259261 0.808374 0.838644 0.073 Uiso 1 1 calc R U . . .
HA H 1.158078 0.766797 0.843883 0.073 Uiso 1 1 calc R U . . .
C026 C -0.0508(11) 0.3147(12) 0.6164(6) 0.045(4) Uani 1 1 d . . . . .
H026 H -0.075795 0.350838 0.627805 0.054 Uiso 1 1 calc R U . . .
C027 C 0.4746(13) -0.0623(13) 0.8007(7) 0.054(5) Uani 1 1 d . . . . .
C028 C 0.4137(12) 0.3570(13) 0.5323(6) 0.053(5) Uani 1 1 d . . . . .
H02E H 0.429445 0.386892 0.505082 0.063 Uiso 1 1 calc R U . . .
H02F H 0.368530 0.294502 0.521304 0.063 Uiso 1 1 calc R U . . .
C02A C 0.4717(11) 0.3179(11) 0.6056(5) 0.039(4) Uani 1 1 d . . . . .
H02G H 0.426877 0.254937 0.595714 0.046 Uiso 1 1 calc R U . . .
H02H H 0.524496 0.322105 0.624622 0.046 Uiso 1 1 calc R U . . .
C02B C 0.9945(12) 1.1831(13) 0.9413(6) 0.056(5) Uani 1 1 d . . . . .
H3 H 1.031943 1.241592 0.961487 0.067 Uiso 1 1 calc R U . . .
C02C C 0.7261(14) 0.8071(14) 0.7738(7) 0.068(6) Uani 1 1 d . . . . .
H4 H 0.737956 0.833198 0.804926 0.082 Uiso 1 1 calc R U . . .
O02D O 0.6232(16) 0.8136(15) 0.6180(8) 0.118(7) Uani 1 1 d . . . . .
C02E C 0.2345(13) -0.1297(12) 0.6087(6) 0.052(4) Uani 1 1 d . . . . .
H02I H 0.208943 -0.094842 0.596171 0.062 Uiso 1 1 calc R U . . .
H02J H 0.196048 -0.166829 0.629058 0.062 Uiso 1 1 calc R U . . .
C02F C 0.3780(13) 0.3991(14) 0.5613(6) 0.059(5) Uani 1 1 d . . . . .
H02K H 0.324428 0.393572 0.541649 0.071 Uiso 1 1 calc R U . . .
F02G F 0.318(2) 0.6606(14) 0.7008(9) 0.187(12) Uani 1 1 d . . . . .
C02H C 1.2711(13) 1.4211(13) 0.8967(6) 0.056(5) Uani 1 1 d . . . . .
H5 H 1.265851 1.368895 0.909636 0.067 Uiso 1 1 calc R U . . .
HB H 1.212502 1.405774 0.879011 0.067 Uiso 1 1 calc R U . . .
C02I C 1.6542(11) 1.2466(15) 0.8346(6) 0.059(5) Uani 1 1 d . . . . .
H6 H 1.672642 1.287316 0.811724 0.070 Uiso 1 1 calc R U . . .
HC H 1.633106 1.186508 0.818823 0.070 Uiso 1 1 calc R U . . .
C02J C 0.1923(11) 0.0798(11) 0.5880(5) 0.042(4) Uani 1 1 d . . . . .
C02K C 1.7061(12) 1.2105(14) 0.9078(7) 0.055(5) Uani 1 1 d . . . . .
H7 H 1.757272 1.226477 0.932616 0.066 Uiso 1 1 calc R U . . .
HD H 1.686157 1.151128 0.891505 0.066 Uiso 1 1 calc R U . . .
C02L C 0.0208(13) 0.3685(12) 0.5872(7) 0.058(5) Uani 1 1 d . . . . .
H02L H -0.006206 0.384012 0.560648 0.069 Uiso 1 1 calc R U . . .
H02M H 0.069109 0.423524 0.606516 0.069 Uiso 1 1 calc R U . . .
C02M C -0.2537(13) -0.2899(13) 0.5959(6) 0.060(5) Uani 1 1 d . . . . .
H02N H -0.285857 -0.273012 0.615641 0.072 Uiso 1 1 calc R U . . .
H02O H -0.297421 -0.334305 0.569602 0.072 Uiso 1 1 calc R U . . .
C02N C 0.4460(14) 0.5014(13) 0.5773(7) 0.065(6) Uani 1 1 d . . . . .
H02P H 0.419729 0.528594 0.595374 0.078 Uiso 1 1 calc R U . . .
H02Q H 0.462060 0.531529 0.550148 0.078 Uiso 1 1 calc R U . . .
C02O C 1.334(2) 0.8267(18) 0.9289(8) 0.083(8) Uani 1 1 d . . . . .
H8 H 1.347447 0.802379 0.956027 0.100 Uiso 1 1 calc R U . . .
HE H 1.376205 0.832944 0.908422 0.100 Uiso 1 1 calc R U . . .
C02P C 0.3478(10) 0.3548(11) 0.6043(6) 0.041(4) Uani 1 1 d . . . . .
H02R H 0.301306 0.292251 0.594889 0.049 Uiso 1 1 calc R U . . .
H02S H 0.324234 0.385205 0.622231 0.049 Uiso 1 1 calc R U . . .
C02Q C 0.2747(19) -0.2432(15) 0.5900(9) 0.086(8) Uani 1 1 d . . . . .
H02T H 0.237792 -0.276924 0.611777 0.104 Uiso 1 1 calc R U . . .
H02U H 0.272979 -0.285715 0.565639 0.104 Uiso 1 1 calc R U . . .
C02S C 1.7347(14) 1.2744(18) 0.8748(7) 0.070(6) Uani 1 1 d . . . . .
H9 H 1.784252 1.274249 0.861905 0.084 Uiso 1 1 calc R U . . .
C02T C 0.2969(15) -0.1265(15) 0.5364(6) 0.067(6) Uani 1 1 d . . . . .
H02V H 0.300202 -0.161448 0.509943 0.080 Uiso 1 1 calc R U . . .
H02W H 0.270969 -0.091649 0.524241 0.080 Uiso 1 1 calc R U . . .
C02U C -0.0822(14) -0.2739(14) 0.5777(7) 0.065(6) Uani 1 1 d . . . . .
H02X H -0.049561 -0.292293 0.558667 0.077 Uiso 1 1 calc R U . . .
C02V C -0.1833(11) -0.2056(13) 0.5773(6) 0.054(5) Uani 1 1 d . . . . .
H02Y H -0.214382 -0.180374 0.558600 0.064 Uiso 1 1 calc R U . . .
C02W C -0.1235(11) 0.2323(13) 0.5861(6) 0.049(4) Uani 1 1 d . . . . .
H02Z H -0.151277 0.247685 0.559729 0.059 Uiso 1 1 calc R U . . .
HF H -0.169622 0.198143 0.603865 0.059 Uiso 1 1 calc R U . . .
C02X C 0.8321(13) 1.0022(17) 0.9202(7) 0.073(7) Uani 1 1 d . . . . .
H10 H 0.798006 0.945057 0.899417 0.088 Uiso 1 1 calc R U . . .
HG H 0.799942 0.999892 0.945526 0.088 Uiso 1 1 calc R U . . .
C02Y C -0.3706(15) -0.036(2) 0.7069(10) 0.101(9) Uani 1 1 d . . . . .
H02 H -0.384661 -0.054145 0.673469 0.151 Uiso 1 1 calc R U . . .
HH H -0.400329 -0.003561 0.714942 0.151 Uiso 1 1 calc R U . . .
HI H -0.390897 -0.087643 0.722423 0.151 Uiso 1 1 calc R U . . .
C030 C -0.2204(14) -0.0026(18) 0.7081(7) 0.075(7) Uani 1 1 d . . . . .
H030 H -0.244078 -0.059515 0.691079 0.090 Uiso 1 1 calc R U . . .
C032 C -0.0849(11) 0.1748(12) 0.5675(6) 0.049(4) Uani 1 1 d . . . . .
H032 H -0.133863 0.119630 0.547817 0.059 Uiso 1 1 calc R U . . .
C033 C 0.9284(17) 1.0193(17) 0.9410(7) 0.073(7) Uani 1 1 d . . . . .
H033 H 0.923083 0.972765 0.959941 0.088 Uiso 1 1 calc R U . . .
C034 C 1.3346(18) 0.9582(15) 0.9005(7) 0.077(7) Uani 1 1 d . . . . .
H03Q H 1.347712 1.019180 0.909191 0.092 Uiso 1 1 calc R U . . .
H03R H 1.375002 0.959174 0.880016 0.092 Uiso 1 1 calc R U . . .
C035 C -0.1176(12) -0.1361(12) 0.6202(5) 0.045(4) Uani 1 1 d . . . . .
H03A H -0.073604 -0.082583 0.609740 0.053 Uiso 1 1 calc R U . . .
H03B H -0.150663 -0.119536 0.639393 0.053 Uiso 1 1 calc R U . . .
C036 C 1.6299(13) 1.2085(15) 0.9296(6) 0.062(5) Uani 1 1 d . . . . .
H036 H 1.612117 1.164914 0.951546 0.074 Uiso 1 1 calc R U . . .
C037 C 0.9845(16) 1.1083(16) 0.9701(6) 0.070(6) Uani 1 1 d . . . . .
H03S H 1.043730 1.117216 0.982245 0.084 Uiso 1 1 calc R U . . .
H03T H 0.956935 1.111460 0.996706 0.084 Uiso 1 1 calc R U . . .
F038 F 0.2548(13) 0.5786(15) 0.6451(11) 0.207(15) Uani 1 1 d . . . . .
C039 C 1.3477(19) 0.9182(17) 0.9453(7) 0.078(7) Uani 1 1 d . . . . .
H039 H 1.409750 0.956740 0.962758 0.094 Uiso 1 1 calc R U . . .
C03A C -0.2502(17) 0.1021(17) 0.7506(10) 0.097(9) Uani 1 1 d . . . . .
H03C H -0.282271 0.129813 0.737110 0.146 Uiso 1 1 calc R U . . .
H03D H -0.186437 0.141393 0.752947 0.146 Uiso 1 1 calc R U . . .
H03E H -0.262897 0.090563 0.781449 0.146 Uiso 1 1 calc R U . . .
C03B C 1.6599(15) 1.2991(15) 0.9546(6) 0.067(6) Uani 1 1 d . . . . .
H03U H 1.610818 1.298474 0.967757 0.081 Uiso 1 1 calc R U . . .
H03V H 1.710035 1.316381 0.980310 0.081 Uiso 1 1 calc R U . . .
C03C C 0.4335(16) -0.1178(16) 0.5844(7) 0.075(7) Uani 1 1 d . . . . .
H03F H 0.493165 -0.077407 0.603184 0.090 Uiso 1 1 calc R U . . .
H03G H 0.439654 -0.152000 0.558633 0.090 Uiso 1 1 calc R U . . .
C03D C 0.2360(15) -0.1903(13) 0.5679(7) 0.069(6) Uani 1 1 d . . . . .
H03H H 0.174798 -0.230514 0.549854 0.083 Uiso 1 1 calc R U . . .
C03F C -0.1543(14) -0.3549(12) 0.5947(7) 0.061(5) Uani 1 1 d . . . . .
H03I H -0.195449 -0.399452 0.567795 0.074 Uiso 1 1 calc R U . . .
H03J H -0.126149 -0.381564 0.613777 0.074 Uiso 1 1 calc R U . . .
C03G C 1.1729(17) 0.8939(19) 0.9079(8) 0.082(8) Uani 1 1 d . . . . .
H03W H 1.110804 0.859608 0.891160 0.098 Uiso 1 1 calc R U . . .
H03X H 1.185855 0.953830 0.919293 0.098 Uiso 1 1 calc R U . . .
F03J F 0.1534(11) 0.0586(15) 0.5052(5) 0.144(8) Uani 1 1 d . . . . .
C03K C 0.5300(16) -0.0854(14) 0.8378(9) 0.070(6) Uani 1 1 d . . . . .
C03L C 0.597(2) 0.8106(19) 0.5767(10) 0.087(8) Uani 1 1 d . . . . .
H13 H 0.550107 0.755050 0.560922 0.105 Uiso 1 1 calc R U . . .
C03M C -0.1320(15) -0.2334(14) 0.5468(7) 0.068(6) Uani 1 1 d . . . . .
H03K H -0.088154 -0.181606 0.534973 0.082 Uiso 1 1 calc R U . . .
H03L H -0.174006 -0.277770 0.520025 0.082 Uiso 1 1 calc R U . . .
C03N C 1.4360(12) 1.4785(11) 0.8914(6) 0.052(5) Uani 1 1 d . . . . .
H03Y H 1.478791 1.497864 0.870246 0.063 Uiso 1 1 calc R U . . .
HJ H 1.434959 1.427752 0.904191 0.063 Uiso 1 1 calc R U . . .
C03P C -0.0152(11) 0.2266(13) 0.5389(6) 0.050(4) Uani 1 1 d . . . . .
H03M H -0.042462 0.240944 0.511939 0.060 Uiso 1 1 calc R U . . .
H03N H 0.010033 0.191309 0.527693 0.060 Uiso 1 1 calc R U . . .
C03Q C 1.283(2) 0.915(2) 0.9763(8) 0.100(10) Uani 1 1 d . . . . .
H03Z H 1.289995 0.974311 0.982930 0.121 Uiso 1 1 calc R U . . .
HK H 1.295756 0.897142 1.005922 0.121 Uiso 1 1 calc R U . . .
C03R C 1.7664(15) 1.3642(16) 0.9008(9) 0.090(8) Uani 1 1 d . . . . .
H03 H 1.786370 1.408402 0.879668 0.108 Uiso 1 1 calc R U . . .
HL H 1.817090 1.380271 0.925885 0.108 Uiso 1 1 calc R U . . .
C03S C 1.3075(19) 1.5806(14) 0.9140(7) 0.078(7) Uani 1 1 d . . . . .
H11 H 1.247733 1.561258 0.896291 0.094 Uiso 1 1 calc R U . . .
HM H 1.323827 1.630826 0.937936 0.094 Uiso 1 1 calc R U . . .
C03U C -0.0192(11) -0.2045(11) 0.6165(6) 0.045(4) Uani 1 1 d . . . . .
H03O H 0.022816 -0.152519 0.604046 0.053 Uiso 1 1 calc R U . . .
H03P H 0.015257 -0.226155 0.634781 0.053 Uiso 1 1 calc R U . . .
C03V C 1.3417(11) 1.4521(9) 0.8649(5) 0.038(4) Uani 1 1 d . . . . .
C03W C 1.6063(15) 1.3398(13) 0.8826(7) 0.068(6) Uani 1 1 d . . . . .
H12 H 1.556895 1.337013 0.896210 0.081 Uiso 1 1 calc R U . . .
HN H 1.623349 1.384778 0.861917 0.081 Uiso 1 1 calc R U . . .
C03X C 0.6140(16) 0.211(2) 0.6817(8) 0.078(7) Uani 1 1 d D . . . .
F03Z F 0.0599(14) 0.0554(19) 0.5431(6) 0.187(12) Uani 1 1 d . . . . .
C040 C 1.3466(14) 1.5351(11) 0.8425(6) 0.057(5) Uani 1 1 d . . . . .
H04A H 1.389323 1.553154 0.821321 0.068 Uiso 1 1 calc R U . . .
H04B H 1.287765 1.518497 0.824538 0.068 Uiso 1 1 calc R U . . .
C041 C 1.3756(19) 1.6106(12) 0.8808(7) 0.082(8) Uani 1 1 d . . . . .
H041 H 1.379117 1.662556 0.867568 0.099 Uiso 1 1 calc R U . . .
C042 C 0.6231(19) 0.7027(18) 0.7104(8) 0.112(11) Uani 1 1 d . . . . .
H04C H 0.676140 0.728433 0.696629 0.168 Uiso 1 1 calc R U . . .
H04D H 0.575542 0.705945 0.691079 0.168 Uiso 1 1 calc R U . . .
H04E H 0.604264 0.641128 0.712672 0.168 Uiso 1 1 calc R U . . .
C044 C 1.6877(18) 1.3636(15) 0.9218(8) 0.089(9) Uani 1 1 d . . . . .
H044 H 1.709314 1.423479 0.939015 0.107 Uiso 1 1 calc R U . . .
C04A C 1.3061(18) 1.5033(14) 0.9376(7) 0.071(6) Uani 1 1 d . . . . .
H04F H 1.264202 1.486637 0.959666 0.086 Uiso 1 1 calc R U . . .
C04B C 1.238(2) 0.761(2) 0.9026(11) 0.105(10) Uani 1 1 d . . . . .
H04G H 1.228620 0.701690 0.892455 0.126 Uiso 1 1 calc R U . . .
C04C C 1.4671(18) 1.6343(14) 0.9079(8) 0.087(8) Uani 1 1 d . . . . .
H04H H 1.488520 1.685695 0.932055 0.104 Uiso 1 1 calc R U . . .
H04I H 1.509674 1.650731 0.886717 0.104 Uiso 1 1 calc R U . . .
C04D C 0.586(2) 0.8690(16) 0.5037(9) 0.104(10) Uani 1 1 d . . . . .
H04N H 0.612103 0.846278 0.483007 0.157 Uiso 1 1 calc R U . . .
H04O H 0.598582 0.927277 0.497368 0.157 Uiso 1 1 calc R U . . .
H04Q H 0.522247 0.829060 0.498569 0.157 Uiso 1 1 calc R U . . .
C04H C 1.174(2) 0.759(2) 0.9362(10) 0.111(11) Uani 1 1 d . . . . .
H04J H 1.111696 0.718479 0.920606 0.133 Uiso 1 1 calc R U . . .
H04K H 1.185307 0.735071 0.964088 0.133 Uiso 1 1 calc R U . . .
C04J C 1.3978(18) 1.5288(14) 0.9632(8) 0.077(7) Uani 1 1 d . . . . .
H04L H 1.418005 1.578358 0.988330 0.093 Uiso 1 1 calc R U . . .
H04M H 1.395016 1.478518 0.977265 0.093 Uiso 1 1 calc R U . . .
C04N C 0.1280(15) 0.0442(14) 0.5427(6) 0.055(5) Uani 1 1 d . . . . .
C04O C 0.705(2) 0.955(2) 0.5739(13) 0.136(13) Uani 1 1 d . . . . .
H04S H 0.692593 1.003116 0.577339 0.204 Uiso 1 1 calc R U . . .
H04T H 0.750609 0.969176 0.555199 0.204 Uiso 1 1 calc R U . . .
H04U H 0.725503 0.945970 0.604384 0.204 Uiso 1 1 calc R U . . .
C04P C 1.186(2) 0.848(2) 0.9505(8) 0.094(9) Uani 1 1 d . . . . .
H04P H 1.144093 0.842744 0.971118 0.113 Uiso 1 1 calc R U . . .
C04R C 1.4634(17) 1.5553(15) 0.9312(8) 0.085(8) Uani 1 1 d . . . . .
H04R H 1.523425 1.573599 0.949207 0.103 Uiso 1 1 calc R U . . .
C13 C 0.3221(14) 0.6008(14) 0.6781(10) 0.070(6) Uani 1 1 d . . . . .
Ag2 Ag 0.93600(18) 0.95521(18) 0.75502(10) 0.0413(6) Uani 0.5 1 d D U P . .
F34 F 0.0978(19) -0.0410(13) 0.5312(8) 0.199(12) Uani 1 1 d . . . . .
C196 C 0.083(2) -0.4662(16) 0.7145(14) 0.132(13) Uani 1 1 d . . . . .
H19A H 0.126396 -0.473072 0.735044 0.197 Uiso 1 1 calc R U . . .
H19B H 0.073163 -0.495701 0.683232 0.197 Uiso 1 1 calc R U . . .
H19C H 0.026637 -0.492516 0.725629 0.197 Uiso 1 1 calc R U . . .
C14 C 0.0354(16) 0.3605(14) 0.8042(9) 0.078(6) Uani 1 1 d D . . . .
C121 C 0.137(3) -0.3112(18) 0.7233(15) 0.148(10) Uani 1 1 d . U . . .
H121 H 0.140688 -0.306554 0.755735 0.177 Uiso 1 1 calc R U . . .
C8 C 0.5732(18) 0.7288(16) 0.7813(12) 0.119(12) Uani 1 1 d . . . . .
H8A H 0.545847 0.666508 0.784601 0.178 Uiso 1 1 calc R U . . .
H8B H 0.528657 0.739902 0.764786 0.178 Uiso 1 1 calc R U . . .
H8C H 0.597414 0.764777 0.811968 0.178 Uiso 1 1 calc R U . . .
O2 O 0.5484(11) 0.5091(13) 0.7849(6) 0.110(7) Uani 1 1 d . . . . .
C17 C 0.662(2) 0.2104(16) 0.6451(13) 0.158(10) Uani 1 1 d D . . . .
F2A F 0.6662(16) 0.1330(17) 0.6327(9) 0.187(10) Uani 1 1 d D . . A 2
F4A F 0.7513(19) 0.2814(18) 0.6548(13) 0.251(14) Uani 1 1 d D . . B 2
F8A F 0.640(3) 0.226(3) 0.6056(11) 0.274(15) Uani 1 1 d . . . C 2
C27 C 0.0226(16) 0.4065(13) 0.8383(9) 0.162(7) Uani 1 1 d D U . . .
F39 F -0.0537(15) 0.3795(11) 0.8533(8) 0.161(6) Uani 1 1 d D U . D 1
F41 F 0.0429(14) 0.4900(11) 0.8358(7) 0.159(6) Uani 1 1 d D U . E 1
F10 F 0.0648(17) 0.4218(15) 0.8837(9) 0.195(7) Uani 1 1 d D U . F 1
Ag1 Ag 0.9473(2) 0.9150(3) 0.77526(14) 0.0706(10) Uani 0.5 1 d . U P . .
C45 C 0.065(3) -0.393(2) 0.6570(16) 0.164(12) Uani 1 1 d . U . . .
H45A H 0.097214 -0.407552 0.636992 0.246 Uiso 1 1 calc R U . . .
H45B H 0.066677 -0.338454 0.649968 0.246 Uiso 1 1 calc R U . . .
H45C H 0.003289 -0.440527 0.651753 0.246 Uiso 1 1 calc R U . . .
N65 N 0.113(2) -0.3773(15) 0.7137(12) 0.139(9) Uani 1 1 d . U . . .
O7 O 0.641(2) 0.4376(16) 0.7685(11) 0.25(2) Uani 1 1 d . . . . .
S1 S 0.9418(15) 0.814(2) 0.8247(10) 0.343(14) Uani 1 1 d . . . . .

loop_
_atom_site_aniso_label
_atom_site_aniso_U_11
_atom_site_aniso_U_22
_atom_site_aniso_U_33
_atom_site_aniso_U_23
_atom_site_aniso_U_13
_atom_site_aniso_U_12
Ag01 0.0287(6) 0.0403(7) 0.0419(7) 0.0077(5) 0.0084(5) 0.0164(5)
Ag02 0.0424(7) 0.0320(6) 0.0387(6) 0.0033(5) 0.0096(5) 0.0175(5)
Ag03 0.0368(6) 0.0336(6) 0.0397(6) 0.0003(5) 0.0019(5) 0.0183(5)
Ag04 0.0451(7) 0.0285(6) 0.0450(7) 0.0029(5) 0.0070(5) 0.0186(5)
Ag05 0.0320(6) 0.0497(7) 0.0475(7) 0.0027(6) 0.0093(5) 0.0207(6)
Ag06 0.0504(8) 0.0434(7) 0.0404(7) 0.0115(5) 0.0181(6) 0.0258(6)
Ag07 0.0409(7) 0.0409(7) 0.0388(6) -0.0001(5) 0.0066(5) 0.0194(6)
Ag08 0.0509(8) 0.0500(8) 0.0497(8) 0.0199(6) 0.0198(6) 0.0288(7)
Ag09 0.0552(8) 0.0424(7) 0.0452(7) 0.0106(6) 0.0062(6) 0.0250(6)
Ag0A 0.0523(8) 0.0450(8) 0.0784(10) -0.0002(7) 0.0002(7) 0.0350(7)
Ag0B 0.0427(8) 0.0339(7) 0.0818(10) 0.0044(7) 0.0253(7) 0.0093(6)
Ag0C 0.0642(9) 0.0265(6) 0.0655(9) 0.0062(6) -0.0059(7) 0.0194(6)
Ag0D 0.0771(10) 0.0609(9) 0.0482(8) 0.0061(7) -0.0037(7) 0.0452(8)
Ag0E 0.0417(8) 0.0834(11) 0.0576(9) 0.0339(8) 0.0061(6) 0.0261(8)
Ag0F 0.0670(10) 0.0648(10) 0.0820(11) 0.0238(8) 0.0284(8) 0.0526(8)
S0I 0.0331(19) 0.0263(17) 0.0294(18) 0.0002(14) 0.0074(14) 0.0152(15)
Cl0J 0.0395(19) 0.0276(17) 0.0283(17) 0.0029(13) 0.0034(14) 0.0206(15)
S0K 0.0319(19) 0.0275(18) 0.0302(18) 0.0089(14) 0.0102(14) 0.0150(15)
S0L 0.0322(19) 0.036(2) 0.0335(19) 0.0047(15) 0.0085(15) 0.0202(16)
S0M 0.0297(18) 0.0270(17) 0.0318(18) 0.0031(14) 0.0027(14) 0.0163(15)
S0N 0.0294(18) 0.0252(17) 0.0341(19) 0.0024(14) 0.0065(14) 0.0148(15)
S0O 0.0352(19) 0.0209(16) 0.0286(17) -0.0026(13) 0.0041(14) 0.0157(15)
S0P 0.054(2) 0.047(2) 0.035(2) 0.0177(17) 0.0152(18) 0.035(2)
S0Q 0.037(2) 0.039(2) 0.0317(19) 0.0021(16) -0.0015(15) 0.0232(18)
F00R 0.085(9) 0.079(9) 0.170(14) 0.078(9) 0.048(9) 0.060(8)
O00S 0.047(7) 0.045(7) 0.066(8) 0.021(6) 0.008(6) 0.023(6)
O00T 0.057(8) 0.029(6) 0.073(8) 0.021(6) 0.012(6) 0.012(6)
O00U 0.073(10) 0.062(8) 0.069(9) 0.029(7) 0.026(7) 0.047(8)
F00V 0.094(11) 0.112(12) 0.148(14) 0.065(10) 0.032(10) 0.075(10)
O00W 0.037(8) 0.075(10) 0.103(12) -0.018(9) 0.023(8) -0.004(7)
O00X 0.047(7) 0.040(7) 0.075(8) 0.018(6) 0.021(6) 0.025(6)
O00Y 0.059(8) 0.036(7) 0.082(9) 0.004(6) 0.033(7) 0.024(6)
O00Z 0.037(7) 0.050(7) 0.061(8) 0.006(6) 0.011(6) 0.014(6)
N010 0.044(9) 0.090(13) 0.061(10) -0.003(9) -0.009(8) 0.035(10)
O011 0.064(9) 0.086(11) 0.083(10) 0.034(9) 0.052(8) 0.038(8)
N012 0.035(8) 0.053(9) 0.073(11) 0.004(8) 0.012(8) 0.010(7)
C013 0.037(8) 0.027(7) 0.028(7) 0.011(6) 0.017(6) 0.015(6)
O014 0.036(8) 0.102(12) 0.125(14) -0.025(10) -0.014(8) 0.039(8)
C015 0.022(7) 0.048(9) 0.032(8) 0.014(7) 0.010(6) 0.015(7)
C016 0.048(9) 0.046(9) 0.037(8) 0.002(7) 0.003(7) 0.042(8)
O017 0.073(10) 0.116(13) 0.036(7) 0.001(7) 0.001(6) 0.053(9)
C018 0.062(12) 0.026(8) 0.050(10) 0.015(7) 0.025(9) 0.007(8)
F019 0.165(16) 0.128(14) 0.076(10) 0.004(9) -0.022(10) 0.094(13)
C01B 0.036(9) 0.044(10) 0.052(10) 0.018(8) 0.031(8) 0.001(8)
C01C 0.028(8) 0.056(10) 0.035(8) 0.012(7) -0.001(6) 0.019(8)
C01D 0.084(14) 0.056(11) 0.050(10) 0.028(9) 0.043(10) 0.049(11)
C01E 0.037(8) 0.017(7) 0.042(8) -0.003(6) -0.005(7) 0.010(6)
C01F 0.017(6) 0.027(7) 0.039(8) 0.009(6) 0.004(6) 0.011(6)
O01G 0.112(14) 0.112(14) 0.144(16) 0.090(13) 0.075(13) 0.084(13)
C01H 0.050(10) 0.025(8) 0.056(10) 0.014(7) 0.016(8) 0.027(8)
C01I 0.039(9) 0.044(9) 0.038(8) 0.016(7) 0.012(7) 0.030(7)
O01J 0.075(10) 0.055(9) 0.124(13) 0.020(9) 0.051(9) 0.038(8)
C01K 0.076(13) 0.063(12) 0.035(9) 0.013(8) 0.025(8) 0.050(11)
C01L 0.026(7) 0.020(6) 0.036(8) -0.002(6) 0.008(6) 0.010(6)
C01M 0.053(10) 0.037(9) 0.036(9) 0.017(7) 0.007(7) 0.013(8)
C01N 0.052(11) 0.065(12) 0.042(10) -0.004(9) 0.017(8) 0.026(10)
C01O 0.052(10) 0.037(9) 0.045(9) -0.005(7) 0.010(8) 0.025(8)
N01P 0.077(13) 0.051(11) 0.091(14) 0.012(10) 0.033(11) 0.025(10)
C01Q 0.083(14) 0.058(11) 0.040(9) 0.016(8) 0.023(9) 0.051(11)
F01R 0.100(11) 0.120(13) 0.27(2) 0.149(15) 0.104(14) 0.075(11)
C01S 0.034(8) 0.045(9) 0.024(7) -0.019(6) -0.009(6) 0.015(7)
C01T 0.046(10) 0.036(9) 0.034(8) 0.007(7) 0.016(7) 0.013(7)
C01U 0.053(11) 0.039(10) 0.049(10) 0.009(8) 0.006(9) 0.001(8)
C01V 0.054(10) 0.033(8) 0.036(8) 0.012(7) 0.004(7) 0.016(8)
C01W 0.12(2) 0.064(13) 0.055(12) 0.028(10) 0.044(13) 0.069(14)
C01X 0.093(15) 0.078(14) 0.044(10) 0.015(9) 0.022(10) 0.070(13)
C01Y 0.082(14) 0.093(15) 0.037(9) 0.012(10) 0.023(9) 0.071(13)
C020 0.041(9) 0.030(8) 0.030(8) 0.004(6) 0.008(6) 0.012(7)
C021 0.054(10) 0.068(12) 0.030(8) 0.020(8) 0.015(7) 0.039(10)
O022 0.095(12) 0.021(6) 0.112(13) 0.008(7) 0.003(10) 0.004(7)
C023 0.056(12) 0.104(17) 0.052(11) 0.014(11) 0.009(9) 0.055(13)
C024 0.028(8) 0.027(8) 0.056(10) 0.014(7) 0.013(7) 0.009(6)
C025 0.055(12) 0.043(10) 0.070(13) 0.023(9) 0.008(10) 0.013(9)
C026 0.044(10) 0.057(11) 0.045(9) -0.003(8) -0.005(7) 0.037(9)
C027 0.046(11) 0.040(10) 0.078(13) -0.008(9) 0.015(10) 0.025(9)
C028 0.042(10) 0.069(12) 0.040(9) 0.021(9) 0.010(8) 0.020(9)
C02A 0.041(9) 0.041(9) 0.027(7) 0.001(6) 0.009(6) 0.015(7)
C02B 0.049(11) 0.055(11) 0.057(11) -0.026(9) -0.007(8) 0.030(9)
C02C 0.052(13) 0.069(14) 0.053(12) -0.004(10) 0.015(10) 0.008(11)
O02D 0.15(2) 0.124(17) 0.119(17) 0.042(14) 0.047(15) 0.095(16)
C02E 0.061(12) 0.056(11) 0.032(9) -0.003(8) 0.003(8) 0.028(10)
C02F 0.050(11) 0.075(14) 0.039(10) 0.025(9) 0.001(8) 0.022(10)
F02G 0.33(4) 0.108(15) 0.23(2) 0.100(17) 0.15(3) 0.16(2)
C02H 0.065(12) 0.055(11) 0.048(10) -0.005(9) 0.011(9) 0.032(10)
C02I 0.037(10) 0.085(14) 0.037(9) 0.007(9) -0.004(7) 0.021(10)
C02J 0.040(9) 0.044(9) 0.034(9) 0.020(7) 0.012(7) 0.013(8)
C02K 0.039(10) 0.072(13) 0.070(13) 0.016(10) 0.009(9) 0.039(10)
C02L 0.050(11) 0.046(11) 0.069(13) 0.021(9) 0.007(9) 0.018(9)
C02M 0.052(11) 0.059(12) 0.041(10) -0.002(9) -0.012(8) 0.014(10)
C02N 0.070(14) 0.056(12) 0.070(13) 0.037(10) 0.028(11) 0.025(11)
C02O 0.14(2) 0.12(2) 0.064(14) 0.064(14) 0.055(15) 0.11(2)
C02P 0.035(9) 0.048(10) 0.044(9) 0.019(7) 0.011(7) 0.022(8)
C02Q 0.11(2) 0.050(13) 0.11(2) -0.007(13) 0.014(16) 0.056(14)
C02S 0.054(12) 0.12(2) 0.053(12) 0.009(13) 0.004(9) 0.059(14)
C02T 0.101(17) 0.100(17) 0.030(9) -0.020(10) -0.008(10) 0.083(15)
C02U 0.064(13) 0.070(14) 0.056(12) -0.026(10) 0.001(10) 0.038(11)
C02V 0.036(9) 0.066(12) 0.039(9) 0.003(8) 0.000(7) 0.013(9)
C02W 0.041(10) 0.085(14) 0.032(8) 0.020(9) 0.003(7) 0.039(10)
C02X 0.051(12) 0.12(2) 0.050(11) 0.014(12) 0.029(10) 0.044(13)
C02Y 0.047(14) 0.12(2) 0.12(2) 0.006(18) 0.023(14) 0.034(15)
C030 0.050(13) 0.12(2) 0.056(12) -0.015(12) -0.006(10) 0.051(14)
C032 0.030(9) 0.059(11) 0.042(9) -0.007(8) 0.001(7) 0.014(8)
C033 0.114(19) 0.103(18) 0.056(12) 0.041(13) 0.038(13) 0.085(17)
C034 0.13(2) 0.070(14) 0.056(12) 0.018(10) -0.007(13) 0.075(15)
C035 0.047(10) 0.055(10) 0.034(8) 0.011(7) -0.003(7) 0.030(9)
C036 0.062(12) 0.098(16) 0.035(9) 0.010(10) 0.000(8) 0.050(12)
C037 0.101(17) 0.119(19) 0.030(9) 0.007(11) 0.006(10) 0.088(16)
F038 0.105(14) 0.136(18) 0.31(3) 0.16(2) -0.035(17) 0.011(12)
C039 0.13(2) 0.112(19) 0.044(11) 0.020(11) 0.008(12) 0.102(18)
C03A 0.078(17) 0.079(17) 0.12(2) -0.012(16) -0.025(15) 0.043(15)
C03B 0.086(15) 0.106(17) 0.035(10) -0.014(10) -0.014(9) 0.076(14)
C03C 0.101(18) 0.108(18) 0.052(12) -0.012(12) 0.010(11) 0.085(16)
C03D 0.073(14) 0.043(11) 0.072(14) -0.032(10) -0.006(11) 0.025(10)
C03F 0.082(14) 0.033(10) 0.058(12) -0.011(8) 0.008(10) 0.025(10)
C03G 0.107(18) 0.15(2) 0.070(14) 0.060(15) 0.064(13) 0.108(19)
F03J 0.104(12) 0.23(2) 0.047(8) 0.030(10) -0.002(8) 0.044(13)
C03K 0.071(15) 0.049(12) 0.102(18) 0.030(12) 0.019(13) 0.036(11)
C03L 0.12(2) 0.091(19) 0.079(18) 0.017(15) 0.039(17) 0.074(18)
C03M 0.071(14) 0.061(13) 0.053(12) 0.013(10) 0.010(10) 0.019(11)
C03N 0.045(10) 0.036(9) 0.045(10) -0.008(7) -0.011(8) 0.004(8)
C03P 0.042(10) 0.070(12) 0.044(10) 0.015(9) 0.009(8) 0.032(9)
C03Q 0.18(3) 0.16(3) 0.061(14) 0.076(17) 0.071(18) 0.14(3)
C03R 0.051(13) 0.072(16) 0.108(19) 0.018(14) -0.025(13) 0.011(12)
C03S 0.15(2) 0.064(14) 0.054(12) -0.007(10) 0.024(13) 0.075(15)
C03U 0.044(9) 0.048(10) 0.055(10) -0.004(8) 0.011(8) 0.034(8)
C03V 0.056(10) 0.021(7) 0.023(7) -0.006(6) -0.005(7) 0.013(7)
C03W 0.089(15) 0.050(11) 0.057(12) -0.018(9) -0.033(11) 0.044(11)
C03X 0.074(14) 0.12(2) 0.065(13) 0.046(14) 0.034(11) 0.062(16)
F03Z 0.169(18) 0.34(3) 0.105(13) -0.094(16) -0.068(12) 0.21(2)
C040 0.072(13) 0.033(9) 0.052(11) -0.006(8) -0.003(9) 0.021(9)
C041 0.16(2) 0.027(9) 0.043(11) -0.003(8) 0.003(13) 0.035(13)
C042 0.10(2) 0.091(19) 0.049(13) -0.028(13) -0.006(13) -0.009(16)
C044 0.11(2) 0.057(13) 0.080(15) -0.042(12) -0.067(14) 0.051(14)
C04A 0.12(2) 0.061(13) 0.048(11) 0.009(10) 0.033(12) 0.048(13)
C04B 0.12(2) 0.11(2) 0.12(2) 0.070(19) 0.02(2) 0.08(2)
C04C 0.11(2) 0.047(13) 0.073(15) -0.020(11) -0.005(14) 0.026(13)
C04D 0.15(3) 0.059(15) 0.071(16) 0.006(12) -0.009(16) 0.034(16)
C04H 0.14(3) 0.17(3) 0.12(2) 0.13(2) 0.10(2) 0.12(2)
C04J 0.12(2) 0.045(12) 0.058(13) -0.007(10) -0.007(14) 0.042(13)
C04N 0.082(14) 0.064(13) 0.021(8) -0.004(8) 0.003(8) 0.041(11)
C04O 0.10(2) 0.09(2) 0.16(3) -0.01(2) 0.02(2) 0.009(19)
C04P 0.12(2) 0.17(3) 0.055(14) 0.058(17) 0.047(15) 0.12(2)
C04R 0.085(17) 0.062(14) 0.058(13) -0.024(11) -0.020(12) 0.010(13)
C13 0.051(12) 0.042(11) 0.119(19) 0.028(12) 0.007(13) 0.025(10)
Ag2 0.0362(14) 0.0325(14) 0.0506(16) -0.0064(11) 0.0064(11) 0.0159(11)
F34 0.27(3) 0.086(13) 0.142(17) -0.054(12) -0.090(18) 0.057(16)
C196 0.12(2) 0.041(14) 0.23(4) 0.000(19) 0.05(3) 0.039(15)
C14 0.065(14) 0.044(11) 0.136(15) 0.023(11) 0.057(13) 0.026(11)
C121 0.20(2) 0.050(11) 0.22(2) 0.037(16) 0.15(2) 0.055(15)
C8 0.091(19) 0.047(14) 0.19(3) 0.006(16) 0.09(2) -0.002(13)
O2 0.075(11) 0.105(14) 0.102(13) -0.054(11) -0.006(9) 0.023(10)
C17 0.18(2) 0.17(2) 0.18(2) 0.10(2) 0.16(2) 0.097(18)
F2A 0.19(2) 0.192(17) 0.24(2) 0.073(16) 0.18(2) 0.107(15)
F4A 0.199(19) 0.195(19) 0.38(3) 0.04(2) 0.23(2) 0.072(17)
F8A 0.40(3) 0.42(5) 0.19(2) 0.18(3) 0.22(2) 0.29(3)
C27 0.212(15) 0.096(10) 0.188(14) 0.006(11) 0.126(12) 0.067(12)
F39 0.200(13) 0.092(9) 0.209(14) -0.001(9) 0.127(11) 0.070(10)
F41 0.211(14) 0.097(9) 0.198(13) 0.005(9) 0.136(12) 0.079(10)
F10 0.236(14) 0.129(11) 0.200(13) -0.003(10) 0.097(13) 0.068(11)
Ag1 0.0432(17) 0.062(2) 0.079(2) -0.0258(18) 0.0206(16) 0.0074(16)
C45 0.20(2) 0.065(14) 0.24(3) 0.038(19) 0.11(2) 0.062(16)
N65 0.19(2) 0.048(10) 0.22(2) 0.044(15) 0.146(19) 0.064(13)
O7 0.24(3) 0.102(18) 0.20(3) 0.053(18) -0.13(3) -0.018(19)
S1 0.21(2) 0.46(4) 0.36(3) 0.03(3) 0.09(2) 0.16(2)

loop_
_atom_type_symbol
_atom_type_description
_atom_type_scat_dispersion_real
_atom_type_scat_dispersion_imag
_atom_type_scat_source
C C 0.0033 0.0016 'International Tables Vol C Tables 4.2.6.8 and 6.1.1.4'
H H 0.0000 0.0000 'International Tables Vol C Tables 4.2.6.8 and 6.1.1.4'
Ag Ag -0.8971 1.1015 'International Tables Vol C Tables 4.2.6.8 and 6.1.1.4'
Cl Cl 0.1484 0.1585 'International Tables Vol C Tables 4.2.6.8 and 6.1.1.4'
F F 0.0171 0.0103 'International Tables Vol C Tables 4.2.6.8 and 6.1.1.4'
N N 0.0061 0.0033 'International Tables Vol C Tables 4.2.6.8 and 6.1.1.4'
O O 0.0106 0.0060 'International Tables Vol C Tables 4.2.6.8 and 6.1.1.4'
S S 0.1246 0.1234 'International Tables Vol C Tables 4.2.6.8 and 6.1.1.4'

loop_
_geom_angle_atom_site_label_1
_geom_angle_atom_site_label_2
_geom_angle_atom_site_label_3
_geom_angle
_geom_angle_site_symmetry_1
_geom_angle_site_symmetry_3
_geom_angle_publ_flag
S0M Ag01 S0K 167.78(13) . . ?
S0M Ag01 Cl0J 90.85(12) . 1_445 ?
S0K Ag01 Cl0J 97.18(11) . 1_445 ?
S0M Ag01 Ag02 116.03(9) . . ?
S0K Ag01 Ag02 54.36(9) . . ?
Cl0J Ag01 Ag02 94.31(8) 1_445 . ?
S0M Ag01 Ag03 53.68(9) . . ?
S0K Ag01 Ag03 116.48(9) . . ?
Cl0J Ag01 Ag03 92.52(8) 1_445 . ?
Ag02 Ag01 Ag03 62.40(4) . . ?
S0M Ag01 Ag04 141.47(10) . . ?
S0K Ag01 Ag04 50.67(9) . . ?
Cl0J Ag01 Ag04 69.01(8) 1_445 . ?
Ag02 Ag01 Ag04 98.53(5) . . ?
Ag03 Ag01 Ag04 153.15(5) . . ?
S0M Ag01 Ag0C 46.21(9) . . ?
S0K Ag01 Ag0C 145.97(10) . . ?
Cl0J Ag01 Ag0C 59.96(8) 1_445 . ?
Ag02 Ag01 Ag0C 143.30(5) . . ?
Ag03 Ag01 Ag0C 91.06(5) . . ?
Ag04 Ag01 Ag0C 95.76(5) . . ?
O00X Ag02 O2 91.7(6) . . ?
O00X Ag02 S0O 114.2(3) . 1_445 ?
O2 Ag02 S0O 107.4(5) . 1_445 ?
O00X Ag02 S0K 109.6(3) . . ?
O2 Ag02 S0K 101.8(4) . . ?
S0O Ag02 S0K 125.53(12) 1_445 . ?
O00X Ag02 Ag01 103.4(3) . . ?
O2 Ag02 Ag01 152.0(4) . . ?
S0O Ag02 Ag01 87.86(9) 1_445 . ?
S0K Ag02 Ag01 51.10(9) . . ?
O00X Ag02 Ag0A 161.3(3) . 1_445 ?
O2 Ag02 Ag0A 84.6(5) . 1_445 ?
S0O Ag02 Ag0A 50.41(8) 1_445 1_445 ?
S0K Ag02 Ag0A 89.06(9) . 1_445 ?
Ag01 Ag02 Ag0A 87.80(5) . 1_445 ?
O00X Ag02 Ag03 79.5(3) . . ?
O2 Ag02 Ag03 147.6(4) . . ?
S0O Ag02 Ag03 51.28(9) 1_445 . ?
S0K Ag02 Ag03 110.57(9) . . ?
Ag01 Ag02 Ag03 59.72(4) . . ?
Ag0A Ag02 Ag03 93.87(5) 1_445 . ?
O00T Ag03 O00Y 90.4(5) . . ?
O00T Ag03 S0O 116.8(3) . 1_445 ?
O00Y Ag03 S0O 105.2(3) . 1_445 ?
O00T Ag03 S0M 105.8(3) . . ?
O00Y Ag03 S0M 112.8(3) . . ?
S0O Ag03 S0M 121.63(11) 1_445 . ?
O00T Ag03 Ag01 95.3(3) . . ?
O00Y Ag03 Ag01 162.8(3) . . ?
S0O Ag03 Ag01 86.68(8) 1_445 . ?
S0M Ag03 Ag01 50.03(8) . . ?
O00T Ag03 Ag08 139.9(3) . . ?
O00Y Ag03 Ag08 74.7(3) . . ?
S0O Ag03 Ag08 103.17(9) 1_445 . ?
S0M Ag03 Ag08 51.21(9) . . ?
Ag01 Ag03 Ag08 90.73(4) . . ?
O00T Ag03 Ag02 77.0(3) . . ?
O00Y Ag03 Ag02 139.3(3) . . ?
S0O Ag03 Ag02 51.45(9) 1_445 . ?
S0M Ag03 Ag02 107.86(9) . . ?
Ag01 Ag03 Ag02 57.88(4) . . ?
Ag08 Ag03 Ag02 136.90(5) . . ?
O00T Ag03 Ag0B 164.4(3) . 1_445 ?
O00Y Ag03 Ag0B 95.2(3) . 1_445 ?
S0O Ag03 Ag0B 47.66(9) 1_445 1_445 ?
S0M Ag03 Ag0B 85.50(9) . 1_445 ?
Ag01 Ag03 Ag0B 83.59(4) . 1_445 ?
Ag08 Ag03 Ag0B 55.75(4) . 1_445 ?
Ag02 Ag03 Ag0B 89.35(4) . 1_445 ?
S0I Ag04 S0K 155.39(13) . . ?
S0I Ag04 O00Z 100.9(3) . . ?
S0K Ag04 O00Z 103.5(3) . . ?
S0I Ag04 Ag01 128.01(10) . . ?
S0K Ag04 Ag01 50.30(9) . . ?
O00Z Ag04 Ag01 88.4(3) . . ?
S0I Ag04 Ag0E 107.98(10) . . ?
S0K Ag04 Ag0E 51.90(9) . . ?
O00Z Ag04 Ag0E 142.3(3) . . ?
Ag01 Ag04 Ag0E 92.35(5) . . ?
S0I Ag04 Ag07 49.21(9) . . ?
S0K Ag04 Ag07 109.67(9) . . ?
O00Z Ag04 Ag07 141.3(3) . . ?
Ag01 Ag04 Ag07 128.28(5) . . ?
Ag0E Ag04 Ag07 58.85(4) . . ?
S0I Ag04 Ag05 46.43(9) . . ?
S0K Ag04 Ag05 130.73(10) . . ?
O00Z Ag04 Ag05 88.8(3) . . ?
Ag01 Ag04 Ag05 83.35(4) . . ?
Ag0E Ag04 Ag05 128.72(5) . . ?
Ag07 Ag04 Ag05 84.47(4) . . ?
S0I Ag05 S0N 169.05(13) . . ?
S0I Ag05 Cl0J 93.39(11) . 1_445 ?
S0N Ag05 Cl0J 93.88(11) . 1_445 ?
S0I Ag05 Ag06 52.81(9) . . ?
S0N Ag05 Ag06 118.95(10) . . ?
Cl0J Ag05 Ag06 90.34(8) 1_445 . ?
S0I Ag05 Ag0D 118.24(10) . 1_445 ?
S0N Ag05 Ag0D 52.93(9) . 1_445 ?
Cl0J Ag05 Ag0D 94.79(8) 1_445 1_445 ?
Ag06 Ag05 Ag0D 66.02(4) . 1_445 ?
S0I Ag05 Ag0C 141.47(10) . . ?
S0N Ag05 Ag0C 49.47(9) . . ?
Cl0J Ag05 Ag0C 62.29(8) 1_445 . ?
Ag06 Ag05 Ag0C 145.78(6) . . ?
Ag0D Ag05 Ag0C 94.54(5) 1_445 . ?
S0I Ag05 Ag04 46.87(9) . . ?
S0N Ag05 Ag04 144.06(10) . . ?
Cl0J Ag05 Ag04 65.38(8) 1_445 . ?
Ag06 Ag05 Ag04 91.48(4) . . ?
Ag0D Ag05 Ag04 150.61(5) 1_445 . ?
Ag0C Ag05 Ag04 94.65(5) . . ?
O00U Ag06 O022 102.2(5) . . ?
O00U Ag06 S0I 119.6(3) . . ?
O022 Ag06 S0I 99.0(4) . . ?
O00U Ag06 S0P 105.4(3) . 1_445 ?
O022 Ag06 S0P 97.7(4) . 1_445 ?
S0I Ag06 S0P 126.78(13) . 1_445 ?
O00U Ag06 Ag09 101.0(4) . 1_445 ?
O022 Ag06 Ag09 146.0(4) . 1_445 ?
S0I Ag06 Ag09 90.86(9) . 1_445 ?
S0P Ag06 Ag09 51.93(10) 1_445 1_445 ?
O00U Ag06 Ag05 168.8(3) . . ?
O022 Ag06 Ag05 77.1(4) . . ?
S0I Ag06 Ag05 50.23(9) . . ?
S0P Ag06 Ag05 85.67(10) 1_445 . ?
Ag09 Ag06 Ag05 84.80(5) 1_445 . ?
O00U Ag06 Ag07 81.8(3) . . ?
O022 Ag06 Ag07 145.1(4) . . ?
S0I Ag06 Ag07 51.90(9) . . ?
S0P Ag06 Ag07 114.83(11) 1_445 . ?
Ag09 Ag06 Ag07 63.01(4) 1_445 . ?
Ag05 Ag06 Ag07 92.51(5) . . ?
O00U Ag06 Ag0D 131.7(3) . 1_445 ?
O022 Ag06 Ag0D 55.8(4) . 1_445 ?
S0I Ag06 Ag0D 106.83(10) . 1_445 ?
S0P Ag06 Ag0D 48.09(10) 1_445 1_445 ?
Ag09 Ag06 Ag0D 90.19(5) 1_445 1_445 ?
Ag05 Ag06 Ag0D 57.08(4) . 1_445 ?
Ag07 Ag06 Ag0D 142.30(5) . 1_445 ?
O011 Ag07 O00S 95.5(5) . . ?
O011 Ag07 S0I 102.4(4) . . ?
O00S Ag07 S0I 116.2(3) . . ?
O011 Ag07 S0Q 115.8(4) . 1_445 ?
O00S Ag07 S0Q 105.1(3) . 1_445 ?
S0I Ag07 S0Q 119.58(12) . 1_445 ?
O011 Ag07 Ag06 139.5(4) . . ?
O00S Ag07 Ag06 75.8(3) . . ?
S0I Ag07 Ag06 51.62(9) . . ?
S0Q Ag07 Ag06 104.56(10) 1_445 . ?
O011 Ag07 Ag0E 75.2(4) . . ?
O00S Ag07 Ag0E 139.5(3) . . ?
S0I Ag07 Ag0E 104.36(9) . . ?
S0Q Ag07 Ag0E 50.12(10) 1_445 . ?
Ag06 Ag07 Ag0E 135.45(5) . . ?
O011 Ag07 Ag09 164.1(4) . 1_445 ?
O00S Ag07 Ag09 93.0(3) . 1_445 ?
S0I Ag07 Ag09 85.67(9) . 1_445 ?
S0Q Ag07 Ag09 48.72(10) 1_445 1_445 ?
Ag06 Ag07 Ag09 55.86(4) . 1_445 ?
Ag0E Ag07 Ag09 89.63(5) . 1_445 ?
O011 Ag07 Ag04 87.3(4) . . ?
O00S Ag07 Ag04 163.1(3) . . ?
S0I Ag07 Ag04 47.13(9) . . ?
S0Q Ag07 Ag04 88.44(9) 1_445 . ?
Ag06 Ag07 Ag04 91.24(4) . . ?
Ag0E Ag07 Ag04 57.31(4) . . ?
Ag09 Ag07 Ag04 88.35(4) 1_445 . ?
O01J Ag08 S0M 120.2(4) . . ?
O01J Ag08 O014 106.4(5) . . ?
S0M Ag08 O014 96.2(4) . . ?
O01J Ag08 S0L 110.4(4) . 1_445 ?
S0M Ag08 S0L 123.21(12) . 1_445 ?
O014 Ag08 S0L 92.6(4) . 1_445 ?
O01J Ag08 Ag0B 101.7(4) . 1_445 ?
S0M Ag08 Ag0B 92.13(9) . 1_445 ?
O014 Ag08 Ag0B 141.1(4) . 1_445 ?
S0L Ag08 Ag0B 52.08(9) 1_445 1_445 ?
O01J Ag08 Ag03 82.6(4) . . ?
S0M Ag08 Ag03 52.28(9) . . ?
O014 Ag08 Ag03 145.1(5) . . ?
S0L Ag08 Ag03 116.28(10) 1_445 . ?
Ag0B Ag08 Ag03 64.24(4) 1_445 . ?
O01J Ag08 Ag0C 165.4(4) . . ?
S0M Ag08 Ag0C 47.83(8) . . ?
O014 Ag08 Ag0C 70.5(4) . . ?
S0L Ag08 Ag0C 84.14(9) 1_445 . ?
Ag0B Ag08 Ag0C 88.09(5) 1_445 . ?
Ag03 Ag08 Ag0C 92.25(5) . . ?
O01J Ag08 Ag2 135.8(4) . 1_445 ?
S0M Ag08 Ag2 101.71(10) . 1_445 ?
O014 Ag08 Ag2 51.9(4) . 1_445 ?
S0L Ag08 Ag2 46.31(10) 1_445 1_445 ?
Ag0B Ag08 Ag2 89.27(6) 1_445 1_445 ?
Ag03 Ag08 Ag2 138.90(7) . 1_445 ?
Ag0C Ag08 Ag2 54.02(6) . 1_445 ?
S0Q Ag09 S0P 167.67(14) . . ?
S0Q Ag09 Cl0J 94.02(12) . . ?
S0P Ag09 Cl0J 91.79(12) . . ?
S0Q Ag09 Ag06 113.23(10) . 1_665 ?
S0P Ag09 Ag06 55.52(10) . 1_665 ?
Cl0J Ag09 Ag06 93.09(8) . 1_665 ?
S0Q Ag09 Ag0A 49.36(10) . . ?
S0P Ag09 Ag0A 142.56(11) . . ?
Cl0J Ag09 Ag0A 63.11(8) . . ?
Ag06 Ag09 Ag0A 145.17(6) 1_665 . ?
S0Q Ag09 Ag07 52.13(9) . 1_665 ?
S0P Ag09 Ag07 116.53(11) . 1_665 ?
Cl0J Ag09 Ag07 95.00(8) . 1_665 ?
Ag06 Ag09 Ag07 61.13(4) 1_665 1_665 ?
Ag0A Ag09 Ag07 94.17(5) . 1_665 ?
S0Q Ag09 Ag0F 144.79(10) . . ?
S0P Ag09 Ag0F 47.14(10) . . ?
Cl0J Ag09 Ag0F 62.62(8) . . ?
Ag06 Ag09 Ag0F 95.02(5) 1_665 . ?
Ag0A Ag09 Ag0F 95.48(5) . . ?
Ag07 Ag09 Ag0F 147.56(6) 1_665 . ?
S0Q Ag0A S0O 167.67(14) . . ?
S0Q Ag0A Ag02 116.90(11) . 1_665 ?
S0O Ag0A Ag02 53.86(9) . 1_665 ?
S0Q Ag0A Ag09 50.05(10) . . ?
S0O Ag0A Ag09 128.90(10) . . ?
Ag02 Ag0A Ag09 136.34(6) 1_665 . ?
S0Q Ag0A Ag0B 131.90(11) . . ?
S0O Ag0A Ag0B 46.75(9) . . ?
Ag02 Ag0A Ag0B 90.05(5) 1_665 . ?
Ag09 Ag0A Ag0B 82.58(5) . . ?
S0O Ag0B S0L 164.27(14) . . ?
S0O Ag0B Cl0J 89.97(11) . . ?
S0L Ag0B Cl0J 93.32(12) . . ?
S0O Ag0B Ag08 109.85(10) . 1_665 ?
S0L Ag0B Ag08 54.63(9) . 1_665 ?
Cl0J Ag0B Ag08 93.33(8) . 1_665 ?
S0O Ag0B Ag0F 142.81(10) . . ?
S0L Ag0B Ag0F 51.27(9) . . ?
Cl0J Ag0B Ag0F 65.79(8) . . ?
Ag08 Ag0B Ag0F 99.79(6) 1_665 . ?
S0O Ag0B Ag03 50.10(9) . 1_665 ?
S0L Ag0B Ag03 114.60(10) . 1_665 ?
Cl0J Ag0B Ag03 88.03(8) . 1_665 ?
Ag08 Ag0B Ag03 60.01(4) 1_665 1_665 ?
Ag0F Ag0B Ag03 146.83(7) . 1_665 ?
S0O Ag0B Ag0A 46.32(9) . . ?
S0L Ag0B Ag0A 146.33(10) . . ?
Cl0J Ag0B Ag0A 60.08(8) . . ?
Ag08 Ag0B Ag0A 139.05(6) 1_665 . ?
Ag0F Ag0B Ag0A 96.50(5) . . ?
Ag03 Ag0B Ag0A 86.65(5) 1_665 . ?
S0M Ag0C S0N 168.47(14) . . ?
S0M Ag0C Ag2 116.51(12) . 1_445 ?
S0N Ag0C Ag2 54.62(10) . 1_445 ?
S0M Ag0C Ag05 130.29(10) . . ?
S0N Ag0C Ag05 50.32(9) . . ?
Ag2 Ag0C Ag05 96.37(7) 1_445 . ?
S0M Ag0C Ag08 51.04(9) . . ?
S0N Ag0C Ag08 119.00(10) . . ?
Ag2 Ag0C Ag08 65.65(6) 1_445 . ?
Ag05 Ag0C Ag08 135.14(6) . . ?
S0M Ag0C Ag01 46.97(9) . . ?
S0N Ag0C Ag01 133.09(10) . . ?
Ag2 Ag0C Ag01 138.93(7) 1_445 . ?
Ag05 Ag0C Ag01 83.60(5) . . ?
Ag08 Ag0C Ag01 85.55(4) . . ?
S0P Ag0D S0N 121.49(13) . 1_665 ?
S0P Ag0D S1 96.9(5) . . ?
S0N Ag0D S1 97.3(6) 1_665 . ?
S0P Ag0D Ag1 104.78(12) . . ?
S0N Ag0D Ag1 54.82(12) 1_665 . ?
S1 Ag0D Ag1 45.3(6) . . ?
S0P Ag0D Ag05 86.10(10) . 1_665 ?
S0N Ag0D Ag05 50.41(9) 1_665 1_665 ?
S1 Ag0D Ag05 140.8(6) . 1_665 ?
Ag1 Ag0D Ag05 96.06(10) . 1_665 ?
S0P Ag0D Ag0F 47.53(10) . . ?
S0N Ag0D Ag0F 88.27(9) 1_665 . ?
S1 Ag0D Ag0F 67.4(6) . . ?
Ag1 Ag0D Ag0F 57.44(7) . . ?
Ag05 Ag0D Ag0F 87.54(5) 1_665 . ?
S0P Ag0D Ag06 48.92(10) . 1_665 ?
S0N Ag0D Ag06 107.31(10) 1_665 1_665 ?
S1 Ag0D Ag06 144.9(5) . 1_665 ?
Ag1 Ag0D Ag06 138.86(9) . 1_665 ?
Ag05 Ag0D Ag06 56.90(4) 1_665 1_665 ?
Ag0F Ag0D Ag06 88.41(5) . 1_665 ?
O01G Ag0E O7 87.1(13) . . ?
O01G Ag0E S0Q 122.6(4) . 1_445 ?
O7 Ag0E S0Q 105.1(7) . 1_445 ?
O01G Ag0E S0K 109.3(5) . . ?
O7 Ag0E S0K 108.9(8) . . ?
S0Q Ag0E S0K 118.11(13) 1_445 . ?
O01G Ag0E Ag04 91.9(6) . . ?
O7 Ag0E Ag04 157.3(6) . . ?
S0Q Ag0E Ag04 94.52(10) 1_445 . ?
S0K Ag0E Ag04 50.26(9) . . ?
O01G Ag0E Ag07 81.4(4) . . ?
O7 Ag0E Ag07 138.1(7) . . ?
S0Q Ag0E Ag07 52.08(9) 1_445 . ?
S0K Ag0E Ag07 112.95(10) . . ?
Ag04 Ag0E Ag07 63.84(5) . . ?
S0P Ag0F S0L 158.33(15) . . ?
S0P Ag0F Ag1 107.01(14) . . ?
S0L Ag0F Ag1 55.57(12) . . ?
S0P Ag0F Ag0B 130.96(12) . . ?
S0L Ag0F Ag0B 52.02(10) . . ?
Ag1 Ag0F Ag0B 101.29(11) . . ?
S0P Ag0F Ag0D 49.92(11) . . ?
S0L Ag0F Ag0D 110.52(11) . . ?
Ag1 Ag0F Ag0D 57.28(8) . . ?
Ag0B Ag0F Ag0D 133.46(7) . . ?
S0P Ag0F Ag09 47.37(11) . . ?
S0L Ag0F Ag09 133.32(11) . . ?
Ag1 Ag0F Ag09 134.60(8) . . ?
Ag0B Ag0F Ag09 84.45(5) . . ?
Ag0D Ag0F Ag09 86.05(5) . . ?
C016 S0I Ag05 115.0(5) . . ?
C016 S0I Ag04 112.6(5) . . ?
Ag05 S0I Ag04 86.69(12) . . ?
C016 S0I Ag06 111.2(5) . . ?
Ag05 S0I Ag06 76.95(11) . . ?
Ag04 S0I Ag06 136.15(15) . . ?
C016 S0I Ag07 114.6(5) . . ?
Ag05 S0I Ag07 129.33(14) . . ?
Ag04 S0I Ag07 83.66(11) . . ?
Ag06 S0I Ag07 76.48(11) . . ?
Ag01 Cl0J Ag09 141.78(14) 1_665 . ?
Ag01 Cl0J Ag05 98.70(11) 1_665 1_665 ?
Ag09 Cl0J Ag05 91.72(10) . 1_665 ?
Ag01 Cl0J Ag0B 95.86(10) 1_665 . ?
Ag09 Cl0J Ag0B 97.01(11) . . ?
Ag05 Cl0J Ag0B 143.77(14) 1_665 . ?
C013 S0K Ag01 113.0(5) . . ?
C013 S0K Ag04 110.4(5) . . ?
Ag01 S0K Ag04 79.03(11) . . ?
C013 S0K Ag0E 116.0(5) . . ?
Ag01 S0K Ag0E 130.51(15) . . ?
Ag04 S0K Ag0E 77.84(11) . . ?
C013 S0K Ag02 111.2(5) . . ?
Ag01 S0K Ag02 74.54(11) . . ?
Ag04 S0K Ag02 136.74(15) . . ?
Ag0E S0K Ag02 94.10(13) . . ?
C015 S0L Ag2 116.3(5) . . ?
C015 S0L Ag0F 111.5(5) . . ?
Ag2 S0L Ag0F 91.59(15) . . ?
C015 S0L Ag0B 111.9(5) . . ?
Ag2 S0L Ag0B 131.32(17) . . ?
Ag0F S0L Ag0B 76.71(12) . . ?
C015 S0L Ag08 109.8(5) . 1_665 ?
Ag2 S0L Ag08 84.47(14) . 1_665 ?
Ag0F S0L Ag08 135.53(16) . 1_665 ?
Ag0B S0L Ag08 73.29(11) . 1_665 ?
C015 S0L Ag1 109.2(5) . . ?
Ag2 S0L Ag1 22.88(11) . . ?
Ag0F S0L Ag1 73.77(15) . . ?
Ag0B S0L Ag1 135.84(17) . . ?
Ag08 S0L Ag1 107.22(17) 1_665 . ?
C01F S0M Ag0C 116.1(5) . . ?
C01F S0M Ag01 114.9(4) . . ?
Ag0C S0M Ag01 86.82(12) . . ?
C01F S0M Ag08 116.8(5) . . ?
Ag0C S0M Ag08 81.13(12) . . ?
Ag01 S0M Ag08 126.97(15) . . ?
C01F S0M Ag03 109.3(5) . . ?
Ag0C S0M Ag03 134.54(15) . . ?
Ag01 S0M Ag03 76.29(11) . . ?
Ag08 S0M Ag03 76.51(11) . . ?
C01L S0N Ag0C 110.0(5) . . ?
C01L S0N Ag05 113.1(4) . . ?
Ag0C S0N Ag05 80.20(12) . . ?
C01L S0N Ag2 112.7(4) . 1_445 ?
Ag0C S0N Ag2 74.09(12) . 1_445 ?
Ag05 S0N Ag2 132.78(16) . 1_445 ?
C01L S0N Ag0D 114.7(5) . 1_445 ?
Ag0C S0N Ag0D 134.84(15) . 1_445 ?
Ag05 S0N Ag0D 76.67(11) . 1_445 ?
Ag2 S0N Ag0D 94.37(14) 1_445 1_445 ?
C01L S0N Ag1 116.6(5) . 1_445 ?
Ag0C S0N Ag1 93.90(16) . 1_445 ?
Ag05 S0N Ag1 128.72(16) . 1_445 ?
Ag2 S0N Ag1 22.77(10) 1_445 1_445 ?
Ag0D S0N Ag1 72.29(15) 1_445 1_445 ?
C03V S0O Ag0A 114.0(5) . . ?
C03V S0O Ag0B 116.5(5) . . ?
Ag0A S0O Ag0B 86.94(12) . . ?
C03V S0O Ag03 112.0(5) . 1_665 ?
Ag0A S0O Ag03 132.73(14) . 1_665 ?
Ag0B S0O Ag03 82.24(12) . 1_665 ?
C03V S0O Ag02 112.6(5) . 1_665 ?
Ag0A S0O Ag02 75.73(11) . 1_665 ?
Ag0B S0O Ag02 130.78(14) . 1_665 ?
Ag03 S0O Ag02 77.27(10) 1_665 1_665 ?
C01Q S0P Ag0F 110.9(6) . . ?
C01Q S0P Ag09 111.3(7) . . ?
Ag0F S0P Ag09 85.49(14) . . ?
C01Q S0P Ag0D 118.9(7) . . ?
Ag0F S0P Ag0D 82.55(14) . . ?
Ag09 S0P Ag0D 129.38(16) . . ?
C01Q S0P Ag06 112.4(6) . 1_665 ?
Ag0F S0P Ag06 136.08(16) . 1_665 ?
Ag09 S0P Ag06 72.55(12) . 1_665 ?
Ag0D S0P Ag06 82.99(13) . 1_665 ?
C01S S0Q Ag0A 112.5(5) . . ?
C01S S0Q Ag09 113.6(6) . . ?
Ag0A S0Q Ag09 80.59(13) . . ?
C01S S0Q Ag0E 115.0(6) . 1_665 ?
Ag0A S0Q Ag0E 87.82(13) . 1_665 ?
Ag09 S0Q Ag0E 130.80(16) . 1_665 ?
C01S S0Q Ag07 110.1(5) . 1_665 ?
Ag0A S0Q Ag07 137.19(16) . 1_665 ?
Ag09 S0Q Ag07 79.15(12) . 1_665 ?
Ag0E S0Q Ag07 77.79(12) 1_665 1_665 ?
C027 O00S Ag07 127.5(12) . . ?
C01H O00T Ag03 126.9(11) . . ?
C027 O00U Ag06 122.0(13) . . ?
C02C O00W Ag1 139.6(15) . . ?
C02C O00W Ag2 142.6(14) . . ?
Ag1 O00W Ag2 24.75(16) . . ?
C01H O00X Ag02 123.8(10) . . ?
C14 O00Y Ag03 131.3(13) . . ?
C02J O00Z Ag04 101.2(10) . . ?
C030 N010 C02Y 122(2) . . ?
C030 N010 C03A 122.6(19) . . ?
C02Y N010 C03A 115(2) . . ?
C03X O011 Ag07 129.0(14) . . ?
C02C N012 C8 123(2) . . ?
C02C N012 C042 117.4(19) . . ?
C8 N012 C042 119(2) . . ?
C020 C013 C02A 110.1(12) . . ?
C020 C013 C02P 111.4(12) . . ?
C02A C013 C02P 110.5(12) . . ?
C020 C013 S0K 107.6(10) . . ?
C02A C013 S0K 109.6(10) . . ?
C02P C013 S0K 107.5(9) . . ?
C030 O014 Ag08 154.9(15) . . ?
C01D C015 C01C 109.1(13) . . ?
C01D C015 C01O 108.1(13) . . ?
C01C C015 C01O 111.0(13) . . ?
C01D C015 S0L 110.3(11) . . ?
C01C C015 S0L 108.5(10) . . ?
C01O C015 S0L 109.7(10) . . ?
C02E C016 C01N 108.8(13) . . ?
C02E C016 C01K 108.8(14) . . ?
C01N C016 C01K 113.0(14) . . ?
C02E C016 S0I 109.5(11) . . ?
C01N C016 S0I 109.1(11) . . ?
C01K C016 S0I 107.6(10) . . ?
C01B C018 C020 108.7(14) . . ?
C01B C018 C02N 108.6(15) . . ?
C020 C018 C02N 110.3(14) . . ?
C01B C018 H018 109.7 . . ?
C020 C018 H018 109.7 . . ?
C02N C018 H018 109.7 . . ?
C018 C01B C01T 110.2(13) . . ?
C018 C01B H01A 109.6 . . ?
C01T C01B H01A 109.6 . . ?
C018 C01B H01B 109.6 . . ?
C01T C01B H01B 109.6 . . ?
H01A C01B H01B 108.1 . . ?
C015 C01C C023 111.0(13) . . ?
C015 C01C H01N 109.4 . . ?
C023 C01C H01N 109.4 . . ?
C015 C01C H01O 109.4 . . ?
C023 C01C H01O 109.5 . . ?
H01N C01C H01O 108.0 . . ?
C015 C01D C033 109.6(14) . . ?
C015 C01D H01P 109.8 . . ?
C033 C01D H01P 109.8 . . ?
C015 C01D H01Q 109.8 . . ?
C033 C01D H01Q 109.8 . . ?
H01P C01D H01Q 108.2 . . ?
C01F C01E C032 107.6(12) . . ?
C01F C01E H01C 110.2 . . ?
C032 C01E H01C 110.2 . . ?
C01F C01E H01D 110.2 . . ?
C032 C01E H01D 110.2 . . ?
H01C C01E H01D 108.5 . . ?
C01I C01F C024 110.9(12) . . ?
C01I C01F C01E 111.7(12) . . ?
C024 C01F C01E 109.3(12) . . ?
C01I C01F S0M 108.9(10) . . ?
C024 C01F S0M 107.8(9) . . ?
C01E C01F S0M 108.1(9) . . ?
C03X O01G Ag0E 124.6(15) . . ?
O00T C01H O00X 131.1(15) . . ?
O00T C01H C13 115.6(15) . . ?
O00X C01H C13 113.1(15) . . ?
C01F C01I C026 108.2(12) . . ?
C01F C01I H01E 110.1 . . ?
C026 C01I H01E 110.0 . . ?
C01F C01I H01F 110.1 . . ?
C026 C01I H01F 110.1 . . ?
H01E C01I H01F 108.4 . . ?
C14 O01J Ag08 122.3(13) . . ?
C016 C01K C01W 107.0(13) . . ?
C016 C01K H01G 110.3 . . ?
C01W C01K H01G 110.4 . . ?
C016 C01K H01H 110.3 . . ?
C01W C01K H01H 110.3 . . ?
H01G C01K H01H 108.6 . . ?
C035 C01L C01V 108.3(12) . . ?
C035 C01L C03U 107.9(12) . . ?
C01V C01L C03U 110.3(12) . . ?
C035 C01L S0N 110.5(10) . . ?
C01V C01L S0N 109.1(10) . . ?
C03U C01L S0N 110.7(10) . . ?
C03P C01M C02L 111.4(15) . . ?
C03P C01M C024 111.3(13) . . ?
C02L C01M C024 110.9(14) . . ?
C03P C01M H01M 107.7 . . ?
C02L C01M H01M 107.7 . . ?
C024 C01M H01M 107.7 . . ?
C016 C01N C01X 107.9(15) . . ?
C016 C01N H01I 110.1 . . ?
C01X C01N H01I 110.1 . . ?
C016 C01N H01J 110.1 . . ?
C01X C01N H01J 110.1 . . ?
H01I C01N H01J 108.4 . . ?
C02B C01O C015 108.8(14) . . ?
C02B C01O H01R 109.9 . . ?
C015 C01O H01R 109.9 . . ?
C02B C01O H01S 109.9 . . ?
C015 C01O H01S 109.9 . . ?
H01R C01O H01S 108.3 . . ?
C03L N01P C04O 115(3) . . ?
C03L N01P C04D 125(2) . . ?
C04O N01P C04D 120(2) . . ?
C03G C01Q C025 109.6(18) . . ?
C03G C01Q C034 110.2(18) . . ?
C025 C01Q C034 108.2(15) . . ?
C03G C01Q S0P 110.0(13) . . ?
C025 C01Q S0P 108.4(12) . . ?
C034 C01Q S0P 110.4(13) . . ?
C03W C01S C021 107.6(14) . . ?
C03W C01S C02I 113.6(16) . . ?
C021 C01S C02I 106.9(14) . . ?
C03W C01S S0Q 110.0(12) . . ?
C021 C01S S0Q 110.1(11) . . ?
C02I C01S S0Q 108.6(10) . . ?
C028 C01T C01B 109.3(15) . . ?
C028 C01T C02A 109.4(13) . . ?
C01B C01T C02A 108.8(13) . . ?
C028 C01T H01T 109.8 . . ?
C01B C01T H01T 109.8 . . ?
C02A C01T H01T 109.8 . . ?
C02M C01U C03F 112.6(16) . . ?
C02M C01U C01V 109.8(15) . . ?
C03F C01U C01V 109.8(16) . . ?
C02M C01U H01U 108.2 . . ?
C03F C01U H01U 108.2 . . ?
C01V C01U H01U 108.2 . . ?
C01U C01V C01L 107.3(12) . . ?
C01U C01V H01K 110.3 . . ?
C01L C01V H01K 110.3 . . ?
C01U C01V H01L 110.2 . . ?
C01L C01V H01L 110.2 . . ?
H01K C01V H01L 108.5 . . ?
C02Q C01W C01K 106.5(17) . . ?
C02Q C01W C03C 112.8(19) . . ?
C01K C01W C03C 107.8(15) . . ?
C02Q C01W H01W 109.8 . . ?
C01K C01W H01W 109.9 . . ?
C03C C01W H01W 109.9 . . ?
C02T C01X C03C 110.5(18) . . ?
C02T C01X C01N 109.3(15) . . ?
C03C C01X C01N 110.5(15) . . ?
C02T C01X H01X 108.8 . . ?
C03C C01X H01X 108.8 . . ?
C01N C01X H01X 108.8 . . ?
C023 C01Y C02B 110.4(14) . . ?
C023 C01Y H01V 109.6 . . ?
C02B C01Y H01V 109.6 . . ?
C023 C01Y H01Y 109.6 . . ?
C02B C01Y H01Y 109.6 . . ?
H01V C01Y H01Y 108.1 . . ?
C013 C020 C018 108.6(12) . . ?
C013 C020 H02A 110.0 . . ?
C018 C020 H02A 110.0 . . ?
C013 C020 H02B 110.0 . . ?
C018 C020 H02B 110.0 . . ?
H02A C020 H02B 108.3 . . ?
C036 C021 C01S 110.3(15) . . ?
C036 C021 H1 109.6 . . ?
C01S C021 H1 109.6 . . ?
C036 C021 H 109.6 . . ?
C01S C021 H 109.6 . . ?
H1 C021 H 108.1 . . ?
C121 O022 Ag06 135(2) . . ?
C01Y C023 C02X 111.0(16) . . ?
C01Y C023 C01C 109.4(16) . . ?
C02X C023 C01C 104.7(15) . . ?
C01Y C023 H023 110.5 . . ?
C02X C023 H023 110.5 . . ?
C01C C023 H023 110.5 . . ?
C01F C024 C01M 106.3(12) . . ?
C01F C024 H02C 110.5 . . ?
C01M C024 H02C 110.5 . . ?
C01F C024 H02D 110.5 . . ?
C01M C024 H02D 110.5 . . ?
H02C C024 H02D 108.7 . . ?
C01Q C025 C04B 113.2(19) . . ?
C01Q C025 H2 108.9 . . ?
C04B C025 H2 109.0 . . ?
C01Q C025 HA 108.9 . . ?
C04B C025 HA 108.9 . . ?
H2 C025 HA 107.8 . . ?
C02W C026 C02L 108.8(14) . . ?
C02W C026 C01I 111.4(14) . . ?
C02L C026 C01I 108.2(13) . . ?
C02W C026 H026 109.5 . . ?
C02L C026 H026 109.5 . . ?
C01I C026 H026 109.5 . . ?
O00U C027 O00S 132.5(19) . . ?
O00U C027 C03K 113.8(19) . . ?
O00S C027 C03K 113.0(17) . . ?
C02F C028 C01T 108.3(15) . . ?
C02F C028 H02E 110.0 . . ?
C01T C028 H02E 110.0 . . ?
C02F C028 H02F 110.0 . . ?
C01T C028 H02F 110.0 . . ?
H02E C028 H02F 108.4 . . ?
C013 C02A C01T 108.9(13) . . ?
C013 C02A H02G 109.9 . . ?
C01T C02A H02G 109.9 . . ?
C013 C02A H02H 109.9 . . ?
C01T C02A H02H 109.9 . . ?
H02G C02A H02H 108.3 . . ?
C01O C02B C01Y 111.6(15) . . ?
C01O C02B C037 107.4(14) . . ?
C01Y C02B C037 109.4(17) . . ?
C01O C02B H3 109.5 . . ?
C01Y C02B H3 109.4 . . ?
C037 C02B H3 109.5 . . ?
O00W C02C N012 129(2) . . ?
O00W C02C H4 115.7 . . ?
N012 C02C H4 115.7 . . ?
C016 C02E C03D 111.7(15) . . ?
C016 C02E H02I 109.3 . . ?
C03D C02E H02I 109.3 . . ?
C016 C02E H02J 109.3 . . ?
C03D C02E H02J 109.3 . . ?
H02I C02E H02J 107.9 . . ?
C028 C02F C02P 114.3(16) . . ?
C028 C02F C02N 112.0(16) . . ?
C02P C02F C02N 109.5(15) . . ?
C028 C02F H02K 106.9 . . ?
C02P C02F H02K 106.9 . . ?
C02N C02F H02K 106.9 . . ?
C03V C02H C04A 106.0(15) . . ?
C03V C02H H5 110.6 . . ?
C04A C02H H5 110.6 . . ?
C03V C02H HB 110.5 . . ?
C04A C02H HB 110.5 . . ?
H5 C02H HB 108.7 . . ?
C01S C02I C02S 108.8(14) . . ?
C01S C02I H6 109.9 . . ?
C02S C02I H6 110.0 . . ?
C01S C02I HC 109.9 . . ?
C02S C02I HC 109.9 . . ?
H6 C02I HC 108.3 . . ?
O017 C02J O00Z 128.1(16) . . ?
O017 C02J C04N 118.1(16) . . ?
O00Z C02J C04N 113.7(15) . . ?
C02S C02K C036 112.1(16) . . ?
C02S C02K H7 109.2 . . ?
C036 C02K H7 109.2 . . ?
C02S C02K HD 109.2 . . ?
C036 C02K HD 109.2 . . ?
H7 C02K HD 107.9 . . ?
C01M C02L C026 108.1(14) . . ?
C01M C02L H02L 110.1 . . ?
C026 C02L H02L 110.1 . . ?
C01M C02L H02M 110.1 . . ?
C026 C02L H02M 110.1 . . ?
H02L C02L H02M 108.4 . . ?
C01U C02M C02V 109.2(16) . . ?
C01U C02M H02N 109.8 . . ?
C02V C02M H02N 109.8 . . ?
C01U C02M H02O 109.9 . . ?
C02V C02M H02O 109.9 . . ?
H02N C02M H02O 108.3 . . ?
C02F C02N C018 105.9(15) . . ?
C02F C02N H02P 110.6 . . ?
C018 C02N H02P 110.6 . . ?
C02F C02N H02Q 110.6 . . ?
C018 C02N H02Q 110.6 . . ?
H02P C02N H02Q 108.7 . . ?
C039 C02O C04B 112(2) . . ?
C039 C02O H8 109.2 . . ?
C04B C02O H8 109.2 . . ?
C039 C02O HE 109.1 . . ?
C04B C02O HE 109.1 . . ?
H8 C02O HE 107.9 . . ?
C02F C02P C013 105.2(13) . . ?
C02F C02P H02R 110.7 . . ?
C013 C02P H02R 110.7 . . ?
C02F C02P H02S 110.7 . . ?
C013 C02P H02S 110.7 . . ?
H02R C02P H02S 108.8 . . ?
C01W C02Q C03D 111.8(18) . . ?
C01W C02Q H02T 109.3 . . ?
C03D C02Q H02T 109.3 . . ?
C01W C02Q H02U 109.2 . . ?
C03D C02Q H02U 109.3 . . ?
H02T C02Q H02U 107.9 . . ?
C02K C02S C03R 107.9(18) . . ?
C02K C02S C02I 108.8(19) . . ?
C03R C02S C02I 111.4(18) . . ?
C02K C02S H9 109.6 . . ?
C03R C02S H9 109.5 . . ?
C02I C02S H9 109.6 . . ?
C01X C02T C03D 109.8(15) . . ?
C01X C02T H02V 109.7 . . ?
C03D C02T H02V 109.7 . . ?
C01X C02T H02W 109.7 . . ?
C03D C02T H02W 109.7 . . ?
H02V C02T H02W 108.2 . . ?
C03U C02U C03F 112.1(17) . . ?
C03U C02U C03M 107.6(16) . . ?
C03F C02U C03M 107.3(17) . . ?
C03U C02U H02X 109.9 . . ?
C03F C02U H02X 109.9 . . ?
C03M C02U H02X 109.9 . . ?
C035 C02V C03M 110.4(15) . . ?
C035 C02V C02M 107.9(14) . . ?
C03M C02V C02M 109.1(17) . . ?
C035 C02V H02Y 109.8 . . ?
C03M C02V H02Y 109.8 . . ?
C02M C02V H02Y 109.8 . . ?
C026 C02W C032 110.0(13) . . ?
C026 C02W H02Z 109.6 . . ?
C032 C02W H02Z 109.7 . . ?
C026 C02W HF 109.7 . . ?
C032 C02W HF 109.7 . . ?
H02Z C02W HF 108.2 . . ?
C023 C02X C033 109.7(17) . . ?
C023 C02X H10 109.7 . . ?
C033 C02X H10 109.7 . . ?
C023 C02X HG 109.8 . . ?
C033 C02X HG 109.8 . . ?
H10 C02X HG 108.2 . . ?
N010 C02Y H02 109.5 . . ?
N010 C02Y HH 109.5 . . ?
H02 C02Y HH 109.5 . . ?
N010 C02Y HI 109.5 . . ?
H02 C02Y HI 109.5 . . ?
HH C02Y HI 109.5 . . ?
O014 C030 N010 125(2) . . ?
O014 C030 H030 117.3 . . ?
N010 C030 H030 117.3 . . ?
C03P C032 C02W 109.8(16) . . ?
C03P C032 C01E 109.1(13) . . ?
C02W C032 C01E 109.6(13) . . ?
C03P C032 H032 109.4 . . ?
C02W C032 H032 109.4 . . ?
C01E C032 H032 109.4 . . ?
C037 C033 C01D 110.1(19) . . ?
C037 C033 C02X 111.3(17) . . ?
C01D C033 C02X 106.3(17) . . ?
C037 C033 H033 109.7 . . ?
C01D C033 H033 109.7 . . ?
C02X C033 H033 109.7 . . ?
C01Q C034 C039 107(2) . . ?
C01Q C034 H03Q 110.2 . . ?
C039 C034 H03Q 110.2 . . ?
C01Q C034 H03R 110.2 . . ?
C039 C034 H03R 110.2 . . ?
H03Q C034 H03R 108.5 . . ?
C01L C035 C02V 109.6(14) . . ?
C01L C035 H03A 109.7 . . ?
C02V C035 H03A 109.7 . . ?
C01L C035 H03B 109.7 . . ?
C02V C035 H03B 109.7 . . ?
H03A C035 H03B 108.2 . . ?
C03B C036 C021 109.6(16) . . ?
C03B C036 C02K 109.6(18) . . ?
C021 C036 C02K 107.3(14) . . ?
C03B C036 H036 110.1 . . ?
C021 C036 H036 110.1 . . ?
C02K C036 H036 110.1 . . ?
C033 C037 C02B 111.1(15) . . ?
C033 C037 H03S 109.4 . . ?
C02B C037 H03S 109.4 . . ?
C033 C037 H03T 109.5 . . ?
C02B C037 H03T 109.4 . . ?
H03S C037 H03T 108.0 . . ?
C03Q C039 C02O 113(2) . . ?
C03Q C039 C034 109.6(17) . . ?
C02O C039 C034 107.3(17) . . ?
C03Q C039 H039 108.9 . . ?
C02O C039 H039 108.9 . . ?
C034 C039 H039 108.9 . . ?
N010 C03A H03C 109.5 . . ?
N010 C03A H03D 109.5 . . ?
H03C C03A H03D 109.5 . . ?
N010 C03A H03E 109.5 . . ?
H03C C03A H03E 109.5 . . ?
H03D C03A H03E 109.5 . . ?
C044 C03B C036 109.6(16) . . ?
C044 C03B H03U 109.8 . . ?
C036 C03B H03U 109.8 . . ?
C044 C03B H03V 109.7 . . ?
C036 C03B H03V 109.8 . . ?
H03U C03B H03V 108.2 . . ?
C01X C03C C01W 108.7(17) . . ?
C01X C03C H03F 110.0 . . ?
C01W C03C H03F 110.0 . . ?
C01X C03C H03G 110.0 . . ?
C01W C03C H03G 109.9 . . ?
H03F C03C H03G 108.3 . . ?
C02Q C03D C02E 106.3(18) . . ?
C02Q C03D C02T 112.5(19) . . ?
C02E C03D C02T 106.3(15) . . ?
C02Q C03D H03H 110.5 . . ?
C02E C03D H03H 110.5 . . ?
C02T C03D H03H 110.5 . . ?
C01U C03F C02U 110.5(15) . . ?
C01U C03F H03I 109.6 . . ?
C02U C03F H03I 109.6 . . ?
C01U C03F H03J 109.6 . . ?
C02U C03F H03J 109.5 . . ?
H03I C03F H03J 108.1 . . ?
C01Q C03G C04P 109.1(16) . . ?
C01Q C03G H03W 109.9 . . ?
C04P C03G H03W 109.8 . . ?
C01Q C03G H03X 109.9 . . ?
C04P C03G H03X 109.9 . . ?
H03W C03G H03X 108.3 . . ?
F00R C03K F00V 105.7(17) . . ?
F00R C03K F019 104.9(19) . . ?
F00V C03K F019 110(2) . . ?
F00R C03K C027 113.2(19) . . ?
F00V C03K C027 111.6(18) . . ?
F019 C03K C027 111.0(17) . . ?
O02D C03L N01P 128(3) . . ?
O02D C03L H13 116.0 . . ?
N01P C03L H13 115.9 . . ?
C02V C03M C02U 108.9(15) . . ?
C02V C03M H03K 109.9 . . ?
C02U C03M H03K 109.9 . . ?
C02V C03M H03L 109.9 . . ?
C02U C03M H03L 109.9 . . ?
H03K C03M H03L 108.3 . . ?
C03V C03N C04R 107.2(17) . . ?
C03V C03N H03Y 110.3 . . ?
C04R C03N H03Y 110.3 . . ?
C03V C03N HJ 110.3 . . ?
C04R C03N HJ 110.3 . . ?
H03Y C03N HJ 108.5 . . ?
C032 C03P C01M 107.7(14) . . ?
C032 C03P H03M 110.2 . . ?
C01M C03P H03M 110.1 . . ?
C032 C03P H03N 110.2 . . ?
C01M C03P H03N 110.2 . . ?
H03M C03P H03N 108.5 . . ?
C039 C03Q C04P 109(2) . . ?
C039 C03Q H03Z 110.0 . . ?
C04P C03Q H03Z 110.0 . . ?
C039 C03Q HK 110.0 . . ?
C04P C03Q HK 110.0 . . ?
H03Z C03Q HK 108.4 . . ?
C02S C03R C044 109.3(18) . . ?
C02S C03R H03 109.8 . . ?
C044 C03R H03 109.8 . . ?
C02S C03R HL 109.8 . . ?
C044 C03R HL 109.8 . . ?
H03 C03R HL 108.3 . . ?
C041 C03S C04A 110.6(18) . . ?
C041 C03S H11 109.5 . . ?
C04A C03S H11 109.5 . . ?
C041 C03S HM 109.5 . . ?
C04A C03S HM 109.5 . . ?
H11 C03S HM 108.1 . . ?
C02U C03U C01L 111.7(14) . . ?
C02U C03U H03O 109.3 . . ?
C01L C03U H03O 109.3 . . ?
C02U C03U H03P 109.3 . . ?
C01L C03U H03P 109.3 . . ?
H03O C03U H03P 107.9 . . ?
C03N C03V C02H 112.7(14) . . ?
C03N C03V C040 109.1(14) . . ?
C02H C03V C040 109.8(15) . . ?
C03N C03V S0O 108.8(11) . . ?
C02H C03V S0O 108.4(11) . . ?
C040 C03V S0O 108.0(10) . . ?
C01S C03W C044 107.1(15) . . ?
C01S C03W H12 110.3 . . ?
C044 C03W H12 110.3 . . ?
C01S C03W HN 110.3 . . ?
C044 C03W HN 110.3 . . ?
H12 C03W HN 108.6 . . ?
O01G C03X O011 129(2) . . ?
O01G C03X C17 116(2) . . ?
O011 C03X C17 115(2) . . ?
C041 C040 C03V 109.0(14) . . ?
C041 C040 H04A 109.9 . . ?
C03V C040 H04A 109.9 . . ?
C041 C040 H04B 109.9 . . ?
C03V C040 H04B 109.9 . . ?
H04A C040 H04B 108.3 . . ?
C040 C041 C04C 108(2) . . ?
C040 C041 C03S 109.1(18) . . ?
C04C C041 C03S 109.1(19) . . ?
C040 C041 H041 110.1 . . ?
C04C C041 H041 110.1 . . ?
C03S C041 H041 110.1 . . ?
N012 C042 H04C 109.5 . . ?
N012 C042 H04D 109.5 . . ?
H04C C042 H04D 109.5 . . ?
N012 C042 H04E 109.4 . . ?
H04C C042 H04E 109.5 . . ?
H04D C042 H04E 109.5 . . ?
C03B C044 C03W 110(2) . . ?
C03B C044 C03R 109.5(18) . . ?
C03W C044 C03R 111(2) . . ?
C03B C044 H044 108.8 . . ?
C03W C044 H044 108.8 . . ?
C03R C044 H044 108.8 . . ?
C04J C04A C03S 111(2) . . ?
C04J C04A C02H 110.1(17) . . ?
C03S C04A C02H 106.6(16) . . ?
C04J C04A H04F 109.6 . . ?
C03S C04A H04F 109.6 . . ?
C02H C04A H04F 109.6 . . ?
C02O C04B C025 107(2) . . ?
C02O C04B C04H 106(3) . . ?
C025 C04B C04H 106.4(19) . . ?
C02O C04B H04G 112.3 . . ?
C025 C04B H04G 112.3 . . ?
C04H C04B H04G 112.3 . . ?
C041 C04C C04R 111.7(19) . . ?
C041 C04C H04H 109.3 . . ?
C04R C04C H04H 109.3 . . ?
C041 C04C H04I 109.3 . . ?
C04R C04C H04I 109.3 . . ?
H04H C04C H04I 107.9 . . ?
N01P C04D H04N 109.5 . . ?
N01P C04D H04O 109.4 . . ?
H04N C04D H04O 109.5 . . ?
N01P C04D H04Q 109.5 . . ?
H04N C04D H04Q 109.5 . . ?
H04O C04D H04Q 109.5 . . ?
C04P C04H C04B 112(2) . . ?
C04P C04H H04J 109.2 . . ?
C04B C04H H04J 109.1 . . ?
C04P C04H H04K 109.2 . . ?
C04B C04H H04K 109.2 . . ?
H04J C04H H04K 107.9 . . ?
C04R C04J C04A 111.4(19) . . ?
C04R C04J H04L 109.4 . . ?
C04A C04J H04L 109.3 . . ?
C04R C04J H04M 109.3 . . ?
C04A C04J H04M 109.4 . . ?
H04L C04J H04M 108.0 . . ?
F03J C04N F03Z 110(2) . . ?
F03J C04N F34 90.5(19) . . ?
F03Z C04N F34 108(2) . . ?
F03J C04N C02J 122(2) . . ?
F03Z C04N C02J 113.0(16) . . ?
F34 C04N C02J 110.9(17) . . ?
N01P C04O H04S 109.5 . . ?
N01P C04O H04T 109.5 . . ?
H04S C04O H04T 109.5 . . ?
N01P C04O H04U 109.5 . . ?
H04S C04O H04U 109.5 . . ?
H04T C04O H04U 109.5 . . ?
C04H C04P C03Q 112(2) . . ?
C04H C04P C03G 113(2) . . ?
C03Q C04P C03G 103(2) . . ?
C04H C04P H04P 109.2 . . ?
C03Q C04P H04P 109.2 . . ?
C03G C04P H04P 109.2 . . ?
C04J C04R C03N 111.6(18) . . ?
C04J C04R C04C 110(2) . . ?
C03N C04R C04C 107.0(18) . . ?
C04J C04R H04R 109.5 . . ?
C03N C04R H04R 109.5 . . ?
C04C C04R H04R 109.5 . . ?
F02G C13 F038 97(2) . . ?
F02G C13 F01R 106(2) . . ?
F038 C13 F01R 107(2) . . ?
F02G C13 C01H 116(2) . . ?
F038 C13 C01H 112.1(18) . . ?
F01R C13 C01H 116.1(17) . . ?
Ag1 Ag2 O00W 74.3(5) . . ?
Ag1 Ag2 S0L 88.0(3) . . ?
O00W Ag2 S0L 126.9(4) . . ?
Ag1 Ag2 S0N 82.6(3) . 1_665 ?
O00W Ag2 S0N 108.5(4) . 1_665 ?
S0L Ag2 S0N 118.46(16) . 1_665 ?
Ag1 Ag2 Ag0C 125.9(3) . 1_665 ?
O00W Ag2 Ag0C 139.8(4) . 1_665 ?
S0L Ag2 Ag0C 91.03(12) . 1_665 ?
S0N Ag2 Ag0C 51.30(10) 1_665 1_665 ?
Ag1 Ag2 Ag08 136.8(3) . 1_665 ?
O00W Ag2 Ag08 132.2(4) . 1_665 ?
S0L Ag2 Ag08 49.22(10) . 1_665 ?
S0N Ag2 Ag08 110.55(13) 1_665 1_665 ?
Ag0C Ag2 Ag08 60.32(6) 1_665 1_665 ?
N65 C196 H19A 109.5 . . ?
N65 C196 H19B 109.4 . . ?
H19A C196 H19B 109.5 . . ?
N65 C196 H19C 109.5 . . ?
H19A C196 H19C 109.5 . . ?
H19B C196 H19C 109.5 . . ?
O00Y C14 O01J 128(2) . . ?
O00Y C14 C27 116(2) . . ?
O01J C14 C27 115.0(19) . . ?
N65 C121 O022 156(5) . . ?
N65 C121 H121 102.2 . . ?
O022 C121 H121 102.1 . . ?
N012 C8 H8A 109.5 . . ?
N012 C8 H8B 109.5 . . ?
H8A C8 H8B 109.5 . . ?
N012 C8 H8C 109.5 . . ?
H8A C8 H8C 109.5 . . ?
H8B C8 H8C 109.5 . . ?
F8A C17 F4A 97(3) . . ?
F8A C17 F2A 102(3) . . ?
F4A C17 F2A 106(3) . . ?
F8A C17 C03X 119(3) . . ?
F4A C17 C03X 112(2) . . ?
F2A C17 C03X 118(2) . . ?
F39 C27 F41 97.8(16) . . ?
F39 C27 C14 125(2) . . ?
F41 C27 C14 119.9(19) . . ?
F39 C27 F10 88.5(17) . . ?
F41 C27 F10 96.5(18) . . ?
C14 C27 F10 122(2) . . ?
Ag2 Ag1 S1 167.3(6) . . ?
Ag2 Ag1 O00W 81.0(5) . . ?
S1 Ag1 O00W 87.9(7) . . ?
Ag2 Ag1 S0N 74.6(3) . 1_665 ?
S1 Ag1 S0N 114.9(6) . 1_665 ?
O00W Ag1 S0N 108.0(4) . 1_665 ?
Ag2 Ag1 S0L 69.2(3) . . ?
S1 Ag1 S0L 112.7(7) . . ?
O00W Ag1 S0L 121.9(4) . . ?
S0N Ag1 S0L 110.06(18) 1_665 . ?
Ag2 Ag1 Ag0D 125.7(3) . . ?
S1 Ag1 Ag0D 65.9(6) . . ?
O00W Ag1 Ag0D 124.3(4) . . ?
S0N Ag1 Ag0D 52.89(10) 1_665 . ?
S0L Ag1 Ag0D 113.53(14) . . ?
Ag2 Ag1 Ag0F 109.1(3) . . ?
S1 Ag1 Ag0F 79.7(7) . . ?
O00W Ag1 Ag0F 159.2(4) . . ?
S0N Ag1 Ag0F 92.40(13) 1_665 . ?
S0L Ag1 Ag0F 50.66(10) . . ?
Ag0D Ag1 Ag0F 65.28(9) . . ?
N65 C45 H45A 109.5 . . ?
N65 C45 H45B 109.5 . . ?
H45A C45 H45B 109.5 . . ?
N65 C45 H45C 109.4 . . ?
H45A C45 H45C 109.5 . . ?
H45B C45 H45C 109.5 . . ?
C121 N65 C196 163(4) . . ?
C121 N65 C45 101(4) . . ?
C196 N65 C45 94(3) . . ?
Ag1 S1 Ag0D 68.9(7) . . ?

loop_
_geom_bond_atom_site_label_1
_geom_bond_atom_site_label_2
_geom_bond_distance
_geom_bond_site_symmetry_2
_geom_bond_publ_flag
Ag01 S0M 2.429(4) . ?
Ag01 S0K 2.439(4) . ?
Ag01 Cl0J 2.828(3) 1_445 ?
Ag01 Ag02 3.0199(17) . ?
Ag01 Ag03 3.0794(17) . ?
Ag01 Ag04 3.1115(17) . ?
Ag01 Ag0C 3.3177(18) . ?
Ag02 O00X 2.330(11) . ?
Ag02 O2 2.410(16) . ?
Ag02 S0O 2.534(4) 1_445 ?
Ag02 S0K 2.547(4) . ?
Ag02 Ag0A 3.0407(19) 1_445 ?
Ag02 Ag03 3.1601(17) . ?
Ag03 O00T 2.352(11) . ?
Ag03 O00Y 2.383(12) . ?
Ag03 S0O 2.528(4) 1_445 ?
Ag03 S0M 2.554(4) . ?
Ag03 Ag08 3.1394(18) . ?
Ag03 Ag0B 3.264(2) 1_445 ?
Ag04 S0I 2.451(4) . ?
Ag04 S0K 2.451(4) . ?
Ag04 O00Z 2.492(12) . ?
Ag04 Ag0E 3.117(2) . ?
Ag04 Ag07 3.3239(18) . ?
Ag04 Ag05 3.3528(18) . ?
Ag05 S0I 2.433(4) . ?
Ag05 S0N 2.447(4) . ?
Ag05 Cl0J 2.842(3) 1_445 ?
Ag05 Ag06 3.0839(18) . ?
Ag05 Ag0D 3.090(2) 1_445 ?
Ag05 Ag0C 3.1331(19) . ?
Ag06 O00U 2.322(13) . ?
Ag06 O022 2.506(13) . ?
Ag06 S0I 2.522(4) . ?
Ag06 S0P 2.555(4) 1_445 ?
Ag06 Ag09 2.9565(18) 1_445 ?
Ag06 Ag07 3.1282(18) . ?
Ag06 Ag0D 3.363(2) 1_445 ?
Ag07 O011 2.368(12) . ?
Ag07 O00S 2.373(11) . ?
Ag07 S0I 2.532(4) . ?
Ag07 S0Q 2.558(4) 1_445 ?
Ag07 Ag0E 3.169(2) . ?
Ag07 Ag09 3.1831(19) 1_445 ?
Ag08 O01J 2.292(14) . ?
Ag08 S0M 2.516(4) . ?
Ag08 O014 2.519(15) . ?
Ag08 S0L 2.551(4) 1_445 ?
Ag08 Ag0B 2.996(2) 1_445 ?
Ag08 Ag0C 3.197(2) . ?
Ag08 Ag2 3.353(3) 1_445 ?
Ag09 S0Q 2.436(4) . ?
Ag09 S0P 2.440(5) . ?
Ag09 Cl0J 2.836(4) . ?
Ag09 Ag0A 3.1342(19) . ?
Ag09 Ag0F 3.306(2) . ?
Ag0A S0Q 2.411(4) . ?
Ag0A S0O 2.418(4) . ?
Ag0A Ag0B 3.339(2) . ?
Ag0B S0O 2.435(4) . ?
Ag0B S0L 2.468(4) . ?
Ag0B Cl0J 2.870(4) . ?
Ag0B Ag0F 3.047(2) . ?
Ag0C S0M 2.399(4) . ?
Ag0C S0N 2.417(4) . ?
Ag0C Ag2 2.978(3) 1_445 ?
Ag0D S0P 2.522(5) . ?
Ag0D S0N 2.534(4) 1_665 ?
Ag0D S1 2.96(2) . ?
Ag0D Ag1 3.027(4) . ?
Ag0D Ag0F 3.268(2) . ?
Ag0E O01G 2.283(18) . ?
Ag0E O7 2.32(2) . ?
Ag0E S0Q 2.488(4) 1_445 ?
Ag0E S0K 2.509(4) . ?
Ag0F S0P 2.431(4) . ?
Ag0F S0L 2.442(4) . ?
Ag0F Ag1 3.032(4) . ?
S0I C016 1.838(14) . ?
S0K C013 1.856(13) . ?
S0L C015 1.822(15) . ?
S0L Ag2 2.436(4) . ?
S0L Ag1 2.605(5) . ?
S0M C01F 1.851(14) . ?
S0N C01L 1.830(14) . ?
S0N Ag2 2.525(4) 1_445 ?
S0N Ag1 2.597(5) 1_445 ?
S0O C03V 1.849(14) . ?
S0P C01Q 1.839(17) . ?
S0Q C01S 1.842(14) . ?
F00R C03K 1.33(2) . ?
O00S C027 1.23(2) . ?
O00T C01H 1.21(2) . ?
O00U C027 1.20(2) . ?
F00V C03K 1.34(3) . ?
O00W C02C 1.19(2) . ?
O00W Ag1 2.330(13) . ?
O00W Ag2 2.390(11) . ?
O00X C01H 1.231(19) . ?
O00Y C14 1.18(2) . ?
O00Z C02J 1.246(19) . ?
N010 C030 1.32(3) . ?
N010 C02Y 1.38(3) . ?
N010 C03A 1.43(3) . ?
O011 C03X 1.23(3) . ?
N012 C02C 1.28(2) . ?
N012 C8 1.40(3) . ?
N012 C042 1.42(3) . ?
C013 C020 1.50(2) . ?
C013 C02A 1.51(2) . ?
C013 C02P 1.55(2) . ?
O014 C030 1.24(2) . ?
C015 C01D 1.51(2) . ?
C015 C01C 1.53(2) . ?
C015 C01O 1.56(2) . ?
C016 C02E 1.51(2) . ?
C016 C01N 1.52(2) . ?
C016 C01K 1.56(2) . ?
O017 C02J 1.234(19) . ?
C018 C01B 1.52(2) . ?
C018 C020 1.55(2) . ?
C018 C02N 1.56(3) . ?
C018 H018 0.9800 . ?
F019 C03K 1.39(3) . ?
C01B C01T 1.53(2) . ?
C01B H01A 0.9700 . ?
C01B H01B 0.9700 . ?
C01C C023 1.56(2) . ?
C01C H01N 0.9700 . ?
C01C H01O 0.9700 . ?
C01D C033 1.56(2) . ?
C01D H01P 0.9700 . ?
C01D H01Q 0.9700 . ?
C01E C01F 1.525(18) . ?
C01E C032 1.56(2) . ?
C01E H01C 0.9700 . ?
C01E H01D 0.9700 . ?
C01F C01I 1.505(19) . ?
C01F C024 1.53(2) . ?
O01G C03X 1.23(3) . ?
C01H C13 1.52(2) . ?
C01I C026 1.55(2) . ?
C01I H01E 0.9700 . ?
C01I H01F 0.9700 . ?
O01J C14 1.28(2) . ?
C01K C01W 1.58(2) . ?
C01K H01G 0.9700 . ?
C01K H01H 0.9700 . ?
C01L C035 1.53(2) . ?
C01L C01V 1.55(2) . ?
C01L C03U 1.574(19) . ?
C01M C03P 1.50(2) . ?
C01M C02L 1.50(3) . ?
C01M C024 1.53(2) . ?
C01M H01M 0.9800 . ?
C01N C01X 1.54(2) . ?
C01N H01I 0.9700 . ?
C01N H01J 0.9700 . ?
C01O C02B 1.53(2) . ?
C01O H01R 0.9700 . ?
C01O H01S 0.9700 . ?
N01P C03L 1.31(3) . ?
N01P C04O 1.41(3) . ?
N01P C04D 1.43(3) . ?
C01Q C03G 1.51(2) . ?
C01Q C025 1.52(3) . ?
C01Q C034 1.53(3) . ?
F01R C13 1.30(3) . ?
C01S C03W 1.52(2) . ?
C01S C021 1.52(2) . ?
C01S C02I 1.54(2) . ?
C01T C028 1.53(2) . ?
C01T C02A 1.54(2) . ?
C01T H01T 0.9800 . ?
C01U C02M 1.47(3) . ?
C01U C03F 1.50(3) . ?
C01U C01V 1.55(2) . ?
C01U H01U 0.9800 . ?
C01V H01K 0.9700 . ?
C01V H01L 0.9700 . ?
C01W C02Q 1.50(3) . ?
C01W C03C 1.58(3) . ?
C01W H01W 0.9800 . ?
C01X C02T 1.52(3) . ?
C01X C03C 1.54(3) . ?
C01X H01X 0.9800 . ?
C01Y C023 1.52(3) . ?
C01Y C02B 1.54(3) . ?
C01Y H01V 0.9700 . ?
C01Y H01Y 0.9700 . ?
C020 H02A 0.9700 . ?
C020 H02B 0.9700 . ?
C021 C036 1.52(2) . ?
C021 H1 0.9700 . ?
C021 H 0.9700 . ?
O022 C121 1.28(3) . ?
C023 C02X 1.55(3) . ?
C023 H023 0.9800 . ?
C024 H02C 0.9700 . ?
C024 H02D 0.9700 . ?
C025 C04B 1.55(3) . ?
C025 H2 0.9700 . ?
C025 HA 0.9700 . ?
C026 C02W 1.47(2) . ?
C026 C02L 1.54(3) . ?
C026 H026 0.9800 . ?
C027 C03K 1.55(3) . ?
C028 C02F 1.45(3) . ?
C028 H02E 0.9700 . ?
C028 H02F 0.9700 . ?
C02A H02G 0.9700 . ?
C02A H02H 0.9700 . ?
C02B C037 1.54(3) . ?
C02B H3 0.9800 . ?
C02C H4 0.9300 . ?
O02D C03L 1.21(3) . ?
C02E C03D 1.54(2) . ?
C02E H02I 0.9700 . ?
C02E H02J 0.9700 . ?
C02F C02P 1.53(2) . ?
C02F C02N 1.56(3) . ?
C02F H02K 0.9800 . ?
F02G C13 1.22(3) . ?
C02H C03V 1.53(2) . ?
C02H C04A 1.59(3) . ?
C02H H5 0.9700 . ?
C02H HB 0.9700 . ?
C02I C02S 1.54(2) . ?
C02I H6 0.9700 . ?
C02I HC 0.9700 . ?
C02J C04N 1.47(2) . ?
C02K C02S 1.46(3) . ?
C02K C036 1.52(3) . ?
C02K H7 0.9700 . ?
C02K HD 0.9700 . ?
C02L H02L 0.9700 . ?
C02L H02M 0.9700 . ?
C02M C02V 1.56(3) . ?
C02M H02N 0.9700 . ?
C02M H02O 0.9700 . ?
C02N H02P 0.9700 . ?
C02N H02Q 0.9700 . ?
C02O C039 1.51(3) . ?
C02O C04B 1.53(4) . ?
C02O H8 0.9700 . ?
C02O HE 0.9700 . ?
C02P H02R 0.9700 . ?
C02P H02S 0.9700 . ?
C02Q C03D 1.51(3) . ?
C02Q H02T 0.9700 . ?
C02Q H02U 0.9700 . ?
C02S C03R 1.48(3) . ?
C02S H9 0.9800 . ?
C02T C03D 1.55(3) . ?
C02T H02V 0.9700 . ?
C02T H02W 0.9700 . ?
C02U C03U 1.45(2) . ?
C02U C03F 1.52(3) . ?
C02U C03M 1.59(3) . ?
C02U H02X 0.9800 . ?
C02V C035 1.54(2) . ?
C02V C03M 1.54(3) . ?
C02V H02Y 0.9800 . ?
C02W C032 1.55(2) . ?
C02W H02Z 0.9700 . ?
C02W HF 0.9700 . ?
C02X C033 1.57(3) . ?
C02X H10 0.9700 . ?
C02X HG 0.9700 . ?
C02Y H02 0.9600 . ?
C02Y HH 0.9600 . ?
C02Y HI 0.9600 . ?
C030 H030 0.9300 . ?
C032 C03P 1.50(2) . ?
C032 H032 0.9800 . ?
C033 C037 1.47(3) . ?
C033 H033 0.9800 . ?
C034 C039 1.56(3) . ?
C034 H03Q 0.9700 . ?
C034 H03R 0.9700 . ?
C035 H03A 0.9700 . ?
C035 H03B 0.9700 . ?
C036 C03B 1.48(3) . ?
C036 H036 0.9800 . ?
C037 H03S 0.9700 . ?
C037 H03T 0.9700 . ?
F038 C13 1.28(3) . ?
C039 C03Q 1.51(3) . ?
C039 H039 0.9800 . ?
C03A H03C 0.9600 . ?
C03A H03D 0.9600 . ?
C03A H03E 0.9600 . ?
C03B C044 1.46(3) . ?
C03B H03U 0.9700 . ?
C03B H03V 0.9700 . ?
C03C H03F 0.9700 . ?
C03C H03G 0.9700 . ?
C03D H03H 0.9800 . ?
C03F H03I 0.9700 . ?
C03F H03J 0.9700 . ?
C03G C04P 1.57(3) . ?
C03G H03W 0.9700 . ?
C03G H03X 0.9700 . ?
F03J C04N 1.22(2) . ?
C03L H13 0.9300 . ?
C03M H03K 0.9700 . ?
C03M H03L 0.9700 . ?
C03N C03V 1.53(2) . ?
C03N C04R 1.53(3) . ?
C03N H03Y 0.9700 . ?
C03N HJ 0.9700 . ?
C03P H03M 0.9700 . ?
C03P H03N 0.9700 . ?
C03Q C04P 1.53(4) . ?
C03Q H03Z 0.9700 . ?
C03Q HK 0.9700 . ?
C03R C044 1.56(4) . ?
C03R H03 0.9700 . ?
C03R HL 0.9700 . ?
C03S C041 1.53(3) . ?
C03S C04A 1.54(3) . ?
C03S H11 0.9700 . ?
C03S HM 0.9700 . ?
C03U H03O 0.9700 . ?
C03U H03P 0.9700 . ?
C03V C040 1.59(2) . ?
C03W C044 1.54(2) . ?
C03W H12 0.9700 . ?
C03W HN 0.9700 . ?
C03X C17 1.43(2) . ?
F03Z C04N 1.28(2) . ?
C040 C041 1.48(2) . ?
C040 H04A 0.9700 . ?
C040 H04B 0.9700 . ?
C041 C04C 1.51(4) . ?
C041 H041 0.9800 . ?
C042 H04C 0.9600 . ?
C042 H04D 0.9600 . ?
C042 H04E 0.9600 . ?
C044 H044 0.9800 . ?
C04A C04J 1.49(3) . ?
C04A H04F 0.9800 . ?
C04B C04H 1.56(4) . ?
C04B H04G 0.9800 . ?
C04C C04R 1.54(3) . ?
C04C H04H 0.9700 . ?
C04C H04I 0.9700 . ?
C04D H04N 0.9600 . ?
C04D H04O 0.9600 . ?
C04D H04Q 0.9600 . ?
C04H C04P 1.47(4) . ?
C04H H04J 0.9700 . ?
C04H H04K 0.9700 . ?
C04J C04R 1.48(3) . ?
C04J H04L 0.9700 . ?
C04J H04M 0.9700 . ?
C04N F34 1.30(2) . ?
C04O H04S 0.9600 . ?
C04O H04T 0.9600 . ?
C04O H04U 0.9600 . ?
C04P H04P 0.9800 . ?
C04R H04R 0.9800 . ?
Ag2 Ag1 1.013(5) . ?
C196 N65 1.36(3) . ?
C196 H19A 0.9600 . ?
C196 H19B 0.9600 . ?
C196 H19C 0.9600 . ?
C14 C27 1.334(15) . ?
C121 N65 1.01(3) . ?
C121 H121 0.9300 . ?
C8 H8A 0.9600 . ?
C8 H8B 0.9600 . ?
C8 H8C 0.9600 . ?
C17 F8A 1.25(5) . ?
C17 F4A 1.40(2) . ?
C17 F2A 1.40(2) . ?
C27 F39 1.314(16) . ?
C27 F41 1.319(16) . ?
C27 F10 1.360(16) . ?
Ag1 S1 2.31(3) . ?
C45 N65 1.68(5) . ?
C45 H45A 0.9600 . ?
C45 H45B 0.9600 . ?
C45 H45C 0.9600 . ?

loop_
_geom_torsion_atom_site_label_1
_geom_torsion_atom_site_label_2
_geom_torsion_atom_site_label_3
_geom_torsion_atom_site_label_4
_geom_torsion
_geom_torsion_site_symmetry_1
_geom_torsion_site_symmetry_2
_geom_torsion_site_symmetry_3
_geom_torsion_site_symmetry_4
_geom_torsion_publ_flag
Ag01 S0K C013 C020 121.4(9) . . . . ?
Ag04 S0K C013 C020 -152.2(9) . . . . ?
Ag0E S0K C013 C020 -66.2(11) . . . . ?
Ag02 S0K C013 C020 39.8(11) . . . . ?
Ag01 S0K C013 C02A -118.9(9) . . . . ?
Ag04 S0K C013 C02A -32.5(11) . . . . ?
Ag0E S0K C013 C02A 53.5(11) . . . . ?
Ag02 S0K C013 C02A 159.5(9) . . . . ?
Ag01 S0K C013 C02P 1.3(11) . . . . ?
Ag04 S0K C013 C02P 87.7(10) . . . . ?
Ag0E S0K C013 C02P 173.7(8) . . . . ?
Ag02 S0K C013 C02P -80.3(10) . . . . ?
Ag2 S0L C015 C01D 73.0(12) . . . . ?
Ag0F S0L C015 C01D -30.2(13) . . . . ?
Ag0B S0L C015 C01D -114.0(12) . . . . ?
Ag08 S0L C015 C01D 166.6(11) 1_665 . . . ?
Ag1 S0L C015 C01D 49.4(13) . . . . ?
Ag2 S0L C015 C01C -46.5(12) . . . . ?
Ag0F S0L C015 C01C -149.7(9) . . . . ?
Ag0B S0L C015 C01C 126.5(10) . . . . ?
Ag08 S0L C015 C01C 47.1(12) 1_665 . . . ?
Ag1 S0L C015 C01C -70.1(11) . . . . ?
Ag2 S0L C015 C01O -168.0(9) . . . . ?
Ag0F S0L C015 C01O 88.8(11) . . . . ?
Ag0B S0L C015 C01O 5.0(12) . . . . ?
Ag08 S0L C015 C01O -74.3(11) 1_665 . . . ?
Ag1 S0L C015 C01O 168.4(9) . . . . ?
Ag05 S0I C016 C02E 1.5(13) . . . . ?
Ag04 S0I C016 C02E -95.7(12) . . . . ?
Ag06 S0I C016 C02E 86.6(11) . . . . ?
Ag07 S0I C016 C02E 171.0(10) . . . . ?
Ag05 S0I C016 C01N 120.5(11) . . . . ?
Ag04 S0I C016 C01N 23.3(12) . . . . ?
Ag06 S0I C016 C01N -154.5(10) . . . . ?
Ag07 S0I C016 C01N -70.1(11) . . . . ?
Ag05 S0I C016 C01K -116.6(11) . . . . ?
Ag04 S0I C016 C01K 146.2(10) . . . . ?
Ag06 S0I C016 C01K -31.5(13) . . . . ?
Ag07 S0I C016 C01K 52.9(13) . . . . ?
C020 C018 C01B C01T 59.4(19) . . . . ?
C02N C018 C01B C01T -60.6(17) . . . . ?
C01D C015 C01C C023 62.2(19) . . . . ?
C01O C015 C01C C023 -56.9(18) . . . . ?
S0L C015 C01C C023 -177.6(13) . . . . ?
C01C C015 C01D C033 -61(2) . . . . ?
C01O C015 C01D C033 60(2) . . . . ?
S0L C015 C01D C033 179.7(15) . . . . ?
C032 C01E C01F C01I 60.6(16) . . . . ?
C032 C01E C01F C024 -62.5(15) . . . . ?
C032 C01E C01F S0M -179.6(10) . . . . ?
Ag0C S0M C01F C01I 130.9(9) . . . . ?
Ag01 S0M C01F C01I -129.9(9) . . . . ?
Ag08 S0M C01F C01I 37.8(11) . . . . ?
Ag03 S0M C01F C01I -46.4(10) . . . . ?
Ag0C S0M C01F C024 -108.6(9) . . . . ?
Ag01 S0M C01F C024 -9.4(11) . . . . ?
Ag08 S0M C01F C024 158.3(8) . . . . ?
Ag03 S0M C01F C024 74.0(10) . . . . ?
Ag0C S0M C01F C01E 9.4(11) . . . . ?
Ag01 S0M C01F C01E 108.6(9) . . . . ?
Ag08 S0M C01F C01E -83.7(10) . . . . ?
Ag03 S0M C01F C01E -168.0(9) . . . . ?
Ag03 O00T C01H O00X 0(3) . . . . ?
Ag03 O00T C01H C13 -174.2(14) . . . . ?
Ag02 O00X C01H O00T 13(3) . . . . ?
Ag02 O00X C01H C13 -173.0(13) . . . . ?
C024 C01F C01I C026 62.3(16) . . . . ?
C01E C01F C01I C026 -59.9(16) . . . . ?
S0M C01F C01I C026 -179.3(10) . . . . ?
C02E C016 C01K C01W 60.3(18) . . . . ?
C01N C016 C01K C01W -60.6(19) . . . . ?
S0I C016 C01K C01W 178.9(13) . . . . ?
Ag0C S0N C01L C035 -19.7(11) . . . . ?
Ag05 S0N C01L C035 -107.3(10) . . . . ?
Ag2 S0N C01L C035 60.8(11) 1_445 . . . ?
Ag0D S0N C01L C035 167.2(9) 1_445 . . . ?
Ag1 S0N C01L C035 85.5(11) 1_445 . . . ?
Ag0C S0N C01L C01V -138.7(9) . . . . ?
Ag05 S0N C01L C01V 133.7(9) . . . . ?
Ag2 S0N C01L C01V -58.2(11) 1_445 . . . ?
Ag0D S0N C01L C01V 48.3(11) 1_445 . . . ?
Ag1 S0N C01L C01V -33.5(11) 1_445 . . . ?
Ag0C S0N C01L C03U 99.7(10) . . . . ?
Ag05 S0N C01L C03U 12.1(12) . . . . ?
Ag2 S0N C01L C03U -179.7(9) 1_445 . . . ?
Ag0D S0N C01L C03U -73.3(11) 1_445 . . . ?
Ag1 S0N C01L C03U -155.0(9) 1_445 . . . ?
C02E C016 C01N C01X -61.2(18) . . . . ?
C01K C016 C01N C01X 59.8(19) . . . . ?
S0I C016 C01N C01X 179.4(12) . . . . ?
C01D C015 C01O C02B -63.2(17) . . . . ?
C01C C015 C01O C02B 56.5(17) . . . . ?
S0L C015 C01O C02B 176.4(12) . . . . ?
Ag0F S0P C01Q C03G 20.1(18) . . . . ?
Ag09 S0P C01Q C03G 113.5(16) . . . . ?
Ag0D S0P C01Q C03G -72.9(17) . . . . ?
Ag06 S0P C01Q C03G -167.3(15) 1_665 . . . ?
Ag0F S0P C01Q C025 139.9(12) . . . . ?
Ag09 S0P C01Q C025 -126.7(12) . . . . ?
Ag0D S0P C01Q C025 46.9(15) . . . . ?
Ag06 S0P C01Q C025 -47.5(15) 1_665 . . . ?
Ag0F S0P C01Q C034 -101.7(13) . . . . ?
Ag09 S0P C01Q C034 -8.3(14) . . . . ?
Ag0D S0P C01Q C034 165.3(11) . . . . ?
Ag06 S0P C01Q C034 70.9(14) 1_665 . . . ?
Ag0A S0Q C01S C03W -22.4(15) . . . . ?
Ag09 S0Q C01S C03W -111.7(14) . . . . ?
Ag0E S0Q C01S C03W 76.1(14) 1_665 . . . ?
Ag07 S0Q C01S C03W 161.6(13) 1_665 . . . ?
Ag0A S0Q C01S C021 96.0(11) . . . . ?
Ag09 S0Q C01S C021 6.7(12) . . . . ?
Ag0E S0Q C01S C021 -165.5(9) 1_665 . . . ?
Ag07 S0Q C01S C021 -79.9(11) 1_665 . . . ?
Ag0A S0Q C01S C02I -147.3(11) . . . . ?
Ag09 S0Q C01S C02I 123.4(12) . . . . ?
Ag0E S0Q C01S C02I -48.8(14) 1_665 . . . ?
Ag07 S0Q C01S C02I 36.7(14) 1_665 . . . ?
C018 C01B C01T C028 60.1(18) . . . . ?
C018 C01B C01T C02A -59.3(19) . . . . ?
C02M C01U C01V C01L -63.4(19) . . . . ?
C03F C01U C01V C01L 60.8(18) . . . . ?
C035 C01L C01V C01U 61.1(17) . . . . ?
C03U C01L C01V C01U -56.7(17) . . . . ?
S0N C01L C01V C01U -178.5(12) . . . . ?
C016 C01K C01W C02Q -61.7(19) . . . . ?
C016 C01K C01W C03C 60(2) . . . . ?
C016 C01N C01X C02T 62(2) . . . . ?
C016 C01N C01X C03C -60(2) . . . . ?
C02A C013 C020 C018 62.4(16) . . . . ?
C02P C013 C020 C018 -60.5(16) . . . . ?
S0K C013 C020 C018 -178.2(11) . . . . ?
C01B C018 C020 C013 -60.3(18) . . . . ?
C02N C018 C020 C013 58.7(18) . . . . ?
C03W C01S C021 C036 -60.0(18) . . . . ?
C02I C01S C021 C036 62.3(17) . . . . ?
S0Q C01S C021 C036 -179.9(12) . . . . ?
C02B C01Y C023 C02X 57(2) . . . . ?
C02B C01Y C023 C01C -58(2) . . . . ?
C015 C01C C023 C01Y 57.2(19) . . . . ?
C015 C01C C023 C02X -62(2) . . . . ?
C01I C01F C024 C01M -61.6(16) . . . . ?
C01E C01F C024 C01M 62.0(15) . . . . ?
S0M C01F C024 C01M 179.3(10) . . . . ?
C03P C01M C024 C01F -62.6(17) . . . . ?
C02L C01M C024 C01F 61.9(16) . . . . ?
C03G C01Q C025 C04B -61(2) . . . . ?
C034 C01Q C025 C04B 60(2) . . . . ?
S0P C01Q C025 C04B 179.4(17) . . . . ?
C01F C01I C026 C02W 59.0(17) . . . . ?
C01F C01I C026 C02L -60.5(17) . . . . ?
Ag06 O00U C027 O00S -7(3) . . . . ?
Ag06 O00U C027 C03K 162.3(13) . . . . ?
Ag07 O00S C027 O00U 2(3) . . . . ?
Ag07 O00S C027 C03K -167.2(13) . . . . ?
C01B C01T C028 C02F -60.3(17) . . . . ?
C02A C01T C028 C02F 58.7(18) . . . . ?
C020 C013 C02A C01T -62.4(16) . . . . ?
C02P C013 C02A C01T 61.1(15) . . . . ?
S0K C013 C02A C01T 179.5(10) . . . . ?
C028 C01T C02A C013 -59.6(17) . . . . ?
C01B C01T C02A C013 59.7(17) . . . . ?
C015 C01O C02B C01Y -58(2) . . . . ?
C015 C01O C02B C037 62.1(18) . . . . ?
C023 C01Y C02B C01O 60(2) . . . . ?
C023 C01Y C02B C037 -58.8(19) . . . . ?
Ag1 O00W C02C N012 -172.2(17) . . . . ?
Ag2 O00W C02C N012 148(2) . . . . ?
C8 N012 C02C O00W 180(3) . . . . ?
C042 N012 C02C O00W 6(4) . . . . ?
C01N C016 C02E C03D 62.6(19) . . . . ?
C01K C016 C02E C03D -60.9(19) . . . . ?
S0I C016 C02E C03D -178.2(13) . . . . ?
C01T C028 C02F C02P -61.8(19) . . . . ?
C01T C028 C02F C02N 63.4(18) . . . . ?
C03W C01S C02I C02S 57(2) . . . . ?
C021 C01S C02I C02S -61(2) . . . . ?
S0Q C01S C02I C02S 179.8(15) . . . . ?
Ag04 O00Z C02J O017 0(2) . . . . ?
Ag04 O00Z C02J C04N -175.7(12) . . . . ?
C03P C01M C02L C026 61.5(18) . . . . ?
C024 C01M C02L C026 -63.1(18) . . . . ?
C02W C026 C02L C01M -60.3(18) . . . . ?
C01I C026 C02L C01M 60.8(18) . . . . ?
C03F C01U C02M C02V -59.1(19) . . . . ?
C01V C01U C02M C02V 64(2) . . . . ?
C028 C02F C02N C018 -62.8(18) . . . . ?
C02P C02F C02N C018 65.0(19) . . . . ?
C01B C018 C02N C02F 59.1(17) . . . . ?
C020 C018 C02N C02F -59.9(19) . . . . ?
C028 C02F C02P C013 60.8(19) . . . . ?
C02N C02F C02P C013 -65.7(19) . . . . ?
C020 C013 C02P C02F 63.8(17) . . . . ?
C02A C013 C02P C02F -58.9(17) . . . . ?
S0K C013 C02P C02F -178.5(12) . . . . ?
C01K C01W C02Q C03D 66(2) . . . . ?
C03C C01W C02Q C03D -52(2) . . . . ?
C036 C02K C02S C03R 60(2) . . . . ?
C036 C02K C02S C02I -61(2) . . . . ?
C01S C02I C02S C02K 61(2) . . . . ?
C01S C02I C02S C03R -57(2) . . . . ?
C03C C01X C02T C03D 59.7(19) . . . . ?
C01N C01X C02T C03D -62(2) . . . . ?
C01U C02M C02V C035 -61(2) . . . . ?
C01U C02M C02V C03M 58.6(19) . . . . ?
C02L C026 C02W C032 60.1(18) . . . . ?
C01I C026 C02W C032 -59.1(18) . . . . ?
C01Y C023 C02X C033 -54(2) . . . . ?
C01C C023 C02X C033 64(2) . . . . ?
Ag08 O014 C030 N010 21(6) . . . . ?
C02Y N010 C030 O014 174(3) . . . . ?
C03A N010 C030 O014 -5(4) . . . . ?
C026 C02W C032 C03P -60.8(17) . . . . ?
C026 C02W C032 C01E 59.1(18) . . . . ?
C01F C01E C032 C03P 62.0(17) . . . . ?
C01F C01E C032 C02W -58.3(17) . . . . ?
C015 C01D C033 C037 -59(2) . . . . ?
C015 C01D C033 C02X 62(2) . . . . ?
C023 C02X C033 C037 55(2) . . . . ?
C023 C02X C033 C01D -64(2) . . . . ?
C03G C01Q C034 C039 57(2) . . . . ?
C025 C01Q C034 C039 -62(2) . . . . ?
S0P C01Q C034 C039 179.1(13) . . . . ?
C01V C01L C035 C02V -61.7(16) . . . . ?
C03U C01L C035 C02V 57.7(17) . . . . ?
S0N C01L C035 C02V 178.9(11) . . . . ?
C03M C02V C035 C01L -58.9(19) . . . . ?
C02M C02V C035 C01L 60.3(19) . . . . ?
C01S C021 C036 C03B 59(2) . . . . ?
C01S C021 C036 C02K -60(2) . . . . ?
C02S C02K C036 C03B -59(2) . . . . ?
C02S C02K C036 C021 60(2) . . . . ?
C01D C033 C037 C02B 59(2) . . . . ?
C02X C033 C037 C02B -59(2) . . . . ?
C01O C02B C037 C033 -61(2) . . . . ?
C01Y C02B C037 C033 60(2) . . . . ?
C04B C02O C039 C03Q 57(2) . . . . ?
C04B C02O C039 C034 -64(3) . . . . ?
C01Q C034 C039 C03Q -59(3) . . . . ?
C01Q C034 C039 C02O 65(2) . . . . ?
C021 C036 C03B C044 -60(2) . . . . ?
C02K C036 C03B C044 58(2) . . . . ?
C02T C01X C03C C01W -58(2) . . . . ?
C01N C01X C03C C01W 63(2) . . . . ?
C02Q C01W C03C C01X 55(2) . . . . ?
C01K C01W C03C C01X -62(2) . . . . ?
C01W C02Q C03D C02E -63(2) . . . . ?
C01W C02Q C03D C02T 53(2) . . . . ?
C016 C02E C03D C02Q 60(2) . . . . ?
C016 C02E C03D C02T -60(2) . . . . ?
C01X C02T C03D C02Q -57(2) . . . . ?
C01X C02T C03D C02E 59(2) . . . . ?
C02M C01U C03F C02U 61(2) . . . . ?
C01V C01U C03F C02U -61(2) . . . . ?
C03U C02U C03F C01U 59(2) . . . . ?
C03M C02U C03F C01U -59(2) . . . . ?
C025 C01Q C03G C04P 55(3) . . . . ?
C034 C01Q C03G C04P -64(3) . . . . ?
S0P C01Q C03G C04P 174(2) . . . . ?
O00U C027 C03K F00R 22(3) . . . . ?
O00S C027 C03K F00R -166.6(18) . . . . ?
O00U C027 C03K F00V 141.1(19) . . . . ?
O00S C027 C03K F00V -47(2) . . . . ?
O00U C027 C03K F019 -96(2) . . . . ?
O00S C027 C03K F019 76(2) . . . . ?
C04O N01P C03L O02D 10(4) . . . . ?
C04D N01P C03L O02D -175(3) . . . . ?
C035 C02V C03M C02U 59(2) . . . . ?
C02M C02V C03M C02U -59.7(19) . . . . ?
C03U C02U C03M C02V -61(2) . . . . ?
C03F C02U C03M C02V 60.1(19) . . . . ?
C02W C032 C03P C01M 58.8(17) . . . . ?
C01E C032 C03P C01M -61.4(18) . . . . ?
C02L C01M C03P C032 -61.2(18) . . . . ?
C024 C01M C03P C032 63.0(19) . . . . ?
C02O C039 C03Q C04P -53(2) . . . . ?
C034 C039 C03Q C04P 66(3) . . . . ?
C02K C02S C03R C044 -60(2) . . . . ?
C02I C02S C03R C044 59(2) . . . . ?
C03F C02U C03U C01L -55(2) . . . . ?
C03M C02U C03U C01L 63(2) . . . . ?
C035 C01L C03U C02U -62.7(19) . . . . ?
C01V C01L C03U C02U 55.4(19) . . . . ?
S0N C01L C03U C02U 176.2(14) . . . . ?
C04R C03N C03V C02H -59.7(19) . . . . ?
C04R C03N C03V C040 62.4(19) . . . . ?
C04R C03N C03V S0O -180.0(14) . . . . ?
C04A C02H C03V C03N 59.3(19) . . . . ?
C04A C02H C03V C040 -62.4(18) . . . . ?
C04A C02H C03V S0O 179.8(13) . . . . ?
Ag0A S0O C03V C03N 12.3(13) . . . . ?
Ag0B S0O C03V C03N 111.3(11) . . . . ?
Ag03 S0O C03V C03N -156.4(10) 1_665 . . . ?
Ag02 S0O C03V C03N -71.5(11) 1_665 . . . ?
Ag0A S0O C03V C02H -110.5(11) . . . . ?
Ag0B S0O C03V C02H -11.5(13) . . . . ?
Ag03 S0O C03V C02H 80.7(11) 1_665 . . . ?
Ag02 S0O C03V C02H 165.6(10) 1_665 . . . ?
Ag0A S0O C03V C040 130.6(11) . . . . ?
Ag0B S0O C03V C040 -130.4(11) . . . . ?
Ag03 S0O C03V C040 -38.2(13) 1_665 . . . ?
Ag02 S0O C03V C040 46.7(13) 1_665 . . . ?
C021 C01S C03W C044 61(2) . . . . ?
C02I C01S C03W C044 -57(2) . . . . ?
S0Q C01S C03W C044 -179.1(17) . . . . ?
Ag0E O01G C03X O011 -12(4) . . . . ?
Ag0E O01G C03X C17 167(2) . . . . ?
Ag07 O011 C03X O01G 13(4) . . . . ?
Ag07 O011 C03X C17 -166(2) . . . . ?
C03N C03V C040 C041 -62(2) . . . . ?
C02H C03V C040 C041 62(2) . . . . ?
S0O C03V C040 C041 -180.0(16) . . . . ?
C03V C040 C041 C04C 59(2) . . . . ?
C03V C040 C041 C03S -59(2) . . . . ?
C04A C03S C041 C040 63(3) . . . . ?
C04A C03S C041 C04C -55(2) . . . . ?
C036 C03B C044 C03W 63(2) . . . . ?
C036 C03B C044 C03R -59(2) . . . . ?
C01S C03W C044 C03B -64(2) . . . . ?
C01S C03W C044 C03R 57(3) . . . . ?
C02S C03R C044 C03B 61(2) . . . . ?
C02S C03R C044 C03W -60(2) . . . . ?
C041 C03S C04A C04J 56(2) . . . . ?
C041 C03S C04A C02H -64(2) . . . . ?
C03V C02H C04A C04J -58(2) . . . . ?
C03V C02H C04A C03S 63(2) . . . . ?
C039 C02O C04B C025 58(3) . . . . ?
C039 C02O C04B C04H -56(2) . . . . ?
C01Q C025 C04B C02O -55(3) . . . . ?
C01Q C025 C04B C04H 58(3) . . . . ?
C040 C041 C04C C04R -62(3) . . . . ?
C03S C041 C04C C04R 56(2) . . . . ?
C02O C04B C04H C04P 58(3) . . . . ?
C025 C04B C04H C04P -56(3) . . . . ?
C03S C04A C04J C04R -58(2) . . . . ?
C02H C04A C04J C04R 60(2) . . . . ?
O017 C02J C04N F03J 168(2) . . . . ?
O00Z C02J C04N F03J -15(3) . . . . ?
O017 C02J C04N F03Z 34(3) . . . . ?
O00Z C02J C04N F03Z -149(2) . . . . ?
O017 C02J C04N F34 -88(3) . . . . ?
O00Z C02J C04N F34 89(2) . . . . ?
C04B C04H C04P C03Q -60(3) . . . . ?
C04B C04H C04P C03G 57(3) . . . . ?
C039 C03Q C04P C04H 55(2) . . . . ?
C039 C03Q C04P C03G -67(2) . . . . ?
C01Q C03G C04P C04H -56(3) . . . . ?
C01Q C03G C04P C03Q 66(3) . . . . ?
C04A C04J C04R C03N -60(3) . . . . ?
C04A C04J C04R C04C 58(2) . . . . ?
C03V C03N C04R C04J 58(2) . . . . ?
C03V C03N C04R C04C -62(2) . . . . ?
C041 C04C C04R C04J -58(2) . . . . ?
C041 C04C C04R C03N 63(3) . . . . ?
O00T C01H C13 F02G 73(3) . . . . ?
O00X C01H C13 F02G -103(3) . . . . ?
O00T C01H C13 F038 -38(3) . . . . ?
O00X C01H C13 F038 147(2) . . . . ?
O00T C01H C13 F01R -161(2) . . . . ?
O00X C01H C13 F01R 23(3) . . . . ?
Ag03 O00Y C14 O01J -12(4) . . . . ?
Ag03 O00Y C14 C27 156.2(17) . . . . ?
Ag08 O01J C14 O00Y 10(4) . . . . ?
Ag08 O01J C14 C27 -158.3(18) . . . . ?
Ag06 O022 C121 N65 -137(10) . . . . ?
O01G C03X C17 F8A -58(4) . . . . ?
O011 C03X C17 F8A 121(3) . . . . ?
O01G C03X C17 F4A 54(4) . . . . ?
O011 C03X C17 F4A -127(3) . . . . ?
O01G C03X C17 F2A 178(3) . . . . ?
O011 C03X C17 F2A -3(5) . . . . ?
O00Y C14 C27 F39 168(2) . . . . ?
O01J C14 C27 F39 -22(4) . . . . ?
O00Y C14 C27 F41 41(4) . . . . ?
O01J C14 C27 F41 -149(2) . . . . ?
O00Y C14 C27 F10 -79(3) . . . . ?
O01J C14 C27 F10 91(3) . . . . ?
O00W Ag2 Ag1 S1 -28(4) . . . . ?
S0L Ag2 Ag1 S1 101(4) . . . . ?
S0N Ag2 Ag1 S1 -140(4) 1_665 . . . ?
Ag0C Ag2 Ag1 S1 -169(3) 1_665 . . . ?
Ag08 Ag2 Ag1 S1 108(3) 1_665 . . . ?
S0L Ag2 Ag1 O00W 129.3(4) . . . . ?
S0N Ag2 Ag1 O00W -111.6(4) 1_665 . . . ?
Ag0C Ag2 Ag1 O00W -140.9(4) 1_665 . . . ?
Ag08 Ag2 Ag1 O00W 136.1(5) 1_665 . . . ?
O00W Ag2 Ag1 S0N 111.6(4) . . . 1_665 ?
S0L Ag2 Ag1 S0N -119.04(15) . . . 1_665 ?
Ag0C Ag2 Ag1 S0N -29.3(2) 1_665 . . 1_665 ?
Ag08 Ag2 Ag1 S0N -112.3(4) 1_665 . . 1_665 ?
O00W Ag2 Ag1 S0L -129.3(4) . . . . ?
S0N Ag2 Ag1 S0L 119.04(14) 1_665 . . . ?
Ag0C Ag2 Ag1 S0L 89.8(3) 1_665 . . . ?
Ag08 Ag2 Ag1 S0L 6.8(3) 1_665 . . . ?
O00W Ag2 Ag1 Ag0D 126.0(5) . . . . ?
S0L Ag2 Ag1 Ag0D -104.6(3) . . . . ?
S0N Ag2 Ag1 Ag0D 14.4(3) 1_665 . . . ?
Ag0C Ag2 Ag1 Ag0D -14.8(5) 1_665 . . . ?
Ag08 Ag2 Ag1 Ag0D -97.9(4) 1_665 . . . ?
O00W Ag2 Ag1 Ag0F -161.2(4) . . . . ?
S0L Ag2 Ag1 Ag0F -31.9(2) . . . . ?
S0N Ag2 Ag1 Ag0F 87.18(17) 1_665 . . . ?
Ag0C Ag2 Ag1 Ag0F 57.9(3) 1_665 . . . ?
Ag08 Ag2 Ag1 Ag0F -25.1(5) 1_665 . . . ?
O022 C121 N65 C196 -179(9) . . . . ?
O022 C121 N65 C45 -24(11) . . . . ?
